data_7704901
loop_
_publ_author_name
'Ke, Hongshan'
'Yang, Yongsheng'
'Wei, Wen'
'Jiang, Youdong'
'Zhang, Yi-Quan'
'Xie, Gang'
'Chen, Sanping'

_publ_section_title
;
 Synergistic effect of mixed ligands on the anisotropy axis of two
 dinuclear dysprosium complexes.
;
_journal_issue 30
_journal_name_full 'Dalton transactions (Cambridge, England : 2003)'
_journal_page_first 10594
_journal_page_last 10602
_journal_paper_doi 10.1039/d0dt02139c
_journal_volume 49
_journal_year 2020
_chemical_absolute_configuration ad
_chemical_formula_moiety 'C91 H116 Dy2 N4 O14'
_chemical_formula_sum 'C91 H116 Dy2 N4 O14'
_chemical_formula_weight 1814.87
_space_group_crystal_system trigonal
_space_group_IT_number 146
_space_group_name_Hall 'R 3'
_space_group_name_H-M_alt 'R 3 :H'
_atom_sites_solution_hydrogens mixed
_audit_creation_date 2020-07-02
_audit_creation_method
;
Olex2 1.2
(compiled 2018.05.29 svn.r3508 for OlexSys, GUI svn.r5506)
;
_audit_update_record
;
2020-07-02 deposited with the CCDC.	2020-07-06 downloaded from the CCDC.
;
_cell_angle_alpha 90
_cell_angle_beta 90
_cell_angle_gamma 120
_cell_formula_units_Z 9
_cell_length_a 26.065(3)
_cell_length_b 26.065(3)
_cell_length_c 36.149(6)
_cell_measurement_reflns_used 9729
_cell_measurement_temperature 296.98
_cell_measurement_theta_max 63.975
_cell_measurement_theta_min 5.005
_cell_volume 21269(5)
_computing_cell_refinement 'SAINT V8.38A (?, 2016)'
_computing_data_collection 'SAINT V8.38A (?, 2016)'
_computing_data_reduction 'SAINT V8.38A (?, 2016)'
_computing_molecular_graphics 'Olex2 (Dolomanov et al., 2009)'
_computing_publication_material 'Olex2 (Dolomanov et al., 2009)'
_computing_structure_refinement 'ShelXL (Sheldrick, 2015)'
_computing_structure_solution 'SHELXT 2014/5 (Sheldrick, 2014)'
_diffrn_ambient_temperature 296.98
_diffrn_measured_fraction_theta_full 0.987
_diffrn_measured_fraction_theta_max 0.987
_diffrn_measurement_device_type 'Bruker APEX-II CCD'
_diffrn_measurement_method '\f and \w scans'
_diffrn_radiation_type CuK\a
_diffrn_radiation_wavelength 1.54178
_diffrn_reflns_av_R_equivalents 0.0659
_diffrn_reflns_av_unetI/netI 0.1095
_diffrn_reflns_Laue_measured_fraction_full 0.987
_diffrn_reflns_Laue_measured_fraction_max 0.987
_diffrn_reflns_limit_h_max 29
_diffrn_reflns_limit_h_min -29
_diffrn_reflns_limit_k_max 30
_diffrn_reflns_limit_k_min -20
_diffrn_reflns_limit_l_max 42
_diffrn_reflns_limit_l_min -36
_diffrn_reflns_number 20461
_diffrn_reflns_point_group_measured_fraction_full 0.685
_diffrn_reflns_point_group_measured_fraction_max 0.685
_diffrn_reflns_theta_full 63.687
_diffrn_reflns_theta_max 63.687
_diffrn_reflns_theta_min 4.999
_exptl_absorpt_coefficient_mu 8.827
_exptl_absorpt_correction_T_max 0.7524
_exptl_absorpt_correction_T_min 0.5911
_exptl_absorpt_correction_type multi-scan
_exptl_absorpt_process_details
'SADABS-2016/2 (Bruker,2016/2) was used for absorption correction. wR2(int) was 0.1037 before and 0.0749 after correction. The Ratio of minimum to maximum transmission is 0.7856. The \l/2 correction factor is Not present.'
_exptl_crystal_colour red
_exptl_crystal_colour_primary red
_exptl_crystal_density_diffrn 1.275
_exptl_crystal_description plate
_exptl_crystal_F_000 8406
_exptl_crystal_size_max 0.3
_exptl_crystal_size_mid 0.2
_exptl_crystal_size_min 0.1
_refine_diff_density_max 0.878
_refine_diff_density_min -0.499
_refine_diff_density_rms 0.106
_refine_ls_abs_structure_details
;
 Classical Flack method preferred over Parsons because s.u. lower.
;
_refine_ls_abs_structure_Flack 0.018(7)
_refine_ls_extinction_method none
_refine_ls_goodness_of_fit_ref 1.185
_refine_ls_hydrogen_treatment mixed
_refine_ls_matrix_type full
_refine_ls_number_parameters 1129
_refine_ls_number_reflns 10693
_refine_ls_number_restraints 894
_refine_ls_restrained_S_all 1.156
_refine_ls_R_factor_all 0.0728
_refine_ls_R_factor_gt 0.0595
_refine_ls_shift/su_max 0.010
_refine_ls_shift/su_mean 0.000
_refine_ls_structure_factor_coef Fsqd
_refine_ls_weighting_details 'w=1/[\s^2^(Fo^2^)+236.5643P] where P=(Fo^2^+2Fc^2^)/3'
_refine_ls_weighting_scheme calc
_refine_ls_wR_factor_gt 0.1585
_refine_ls_wR_factor_ref 0.1663
_reflns_Friedel_coverage 0.388
_reflns_Friedel_fraction_full 0.383
_reflns_Friedel_fraction_max 0.383
_reflns_number_gt 9272
_reflns_number_total 10693
_reflns_threshold_expression 'I > 2\s(I)'
_cod_data_source_file d0dt02139c2.cif
_cod_data_source_block 1
_cod_depositor_comments
;Adding full bibliography for 7704900--7704901.cif.

 Adding full bibliography for 7704900--7704901.cif.
;
_cod_original_cell_volume 21268(6)
_cod_original_sg_symbol_H-M 'R 3'
_cod_database_code 7704901
_shelx_shelxl_version_number 2018/3
_shelx_space_group_comment
;
The symmetry employed for this shelxl refinement is uniquely defined
by the following loop, which should always be used as a source of
symmetry information in preference to the above space-group names.
They are only intended as comments.
;
_shelx_estimated_absorpt_t_max 0.472
_shelx_estimated_absorpt_t_min 0.177
_olex2_refinement_description
;
1. Fixed Uiso
 At 1.2 times of:
  All C(H) groups, All C(H,H) groups
 At 1.5 times of:
  All C(H,H,H) groups, All O(H) groups, All O(H,H) groups
2. Restrained distances
 O13-H13
 0.85 with sigma of 0.01
 H21F-H9
 2.2 with sigma of 0.02
 C56-C58
 2.5 with sigma of 0.02
 H55-H58C
 2.2 with sigma of 0.02
 C56-C58A
 2.5 with sigma of 0.02
 H55-H58D
 2.2 with sigma of 0.02
 H64B-H61
 2.2 with sigma of 0.02
 C58-C57 = C60A-C57 = C60-C57 = C59A-C57 = C59-C57 = C58A-C57
 1.5 with sigma of 0.01
 C60A-C59A = C59A-C58A
 2.5 with sigma of 0.02
 C82A-C79 = C82-C79 = C81A-C79 = C81-C79 = C80A-C79 = C80-C79
 1.5 with sigma of 0.01
 O14-C91 = O14-C91A
 1.5 with sigma of 0.01
 O14-H14
 0.85 with sigma of 0.01
 O14-H14D
 0.85 with sigma of 0.01
 H17-H20D
 2.2 with sigma of 0.02
 C22A-C19 = C21-C19 = C21A-C19 = C20-C19 = C20A-C19 = C22-C19
 1.5 with sigma of 0.01
 C89-H13
 1.861366 with sigma of 0.02
 Dy1-H13
 3.045033 with sigma of 0.02
 C91-H14
 1.94932 with sigma of 0.02
 Dy2-H14
 3.138567 with sigma of 0.02
 C91A-H14D
 1.949595 with sigma of 0.02
 Dy2-H14D
 2.934884 with sigma of 0.02
3. Uiso/Uaniso restraints and constraints
C41 \\sim C44: within 2A with sigma of 0.01 and sigma for terminal atoms of 0.02
C57 \\sim C58 \\sim C59 \\sim C60 \\sim C58A \\sim C59A \\sim C60A: within 2A
with sigma of 0.01 and sigma for terminal atoms of 0.02
C91 \\sim C91A: within 2A with sigma of 0.01 and sigma for terminal atoms of
0.02
C79 \\sim C80 \\sim C81 \\sim C82 \\sim C82A \\sim C81A \\sim C80A: within 2A
with sigma of 0.01 and sigma for terminal atoms of 0.02
O14 \\sim C91A \\sim C91: within 2A with sigma of 0.01 and sigma for terminal
atoms of 0.02
Uanis(C1) \\sim Ueq, Uanis(C2) \\sim Ueq, Uanis(C3) \\sim Ueq, Uanis(C4) \\sim
Ueq, Uanis(C5) \\sim Ueq, Uanis(C6) \\sim Ueq, Uanis(C7) \\sim Ueq, Uanis(C8)
\\sim Ueq, Uanis(C9) \\sim Ueq, Uanis(C10) \\sim Ueq, Uanis(C11) \\sim Ueq,
Uanis(C12) \\sim Ueq, Uanis(C13) \\sim Ueq, Uanis(C14) \\sim Ueq, Uanis(C15)
\\sim Ueq, Uanis(C16) \\sim Ueq, Uanis(C17) \\sim Ueq, Uanis(C18) \\sim Ueq,
Uanis(C19) \\sim Ueq, Uanis(C20) \\sim Ueq, Uanis(C21) \\sim Ueq, Uanis(C22)
\\sim Ueq, Uanis(C23) \\sim Ueq, Uanis(C24) \\sim Ueq, Uanis(C25) \\sim Ueq,
Uanis(C26) \\sim Ueq, Uanis(C27) \\sim Ueq, Uanis(C28) \\sim Ueq, Uanis(C29)
\\sim Ueq, Uanis(C30) \\sim Ueq, Uanis(C31) \\sim Ueq, Uanis(C32) \\sim Ueq,
Uanis(C33) \\sim Ueq, Uanis(C34) \\sim Ueq, Uanis(C35) \\sim Ueq, Uanis(C36)
\\sim Ueq, Uanis(C37) \\sim Ueq, Uanis(C38) \\sim Ueq, Uanis(C39) \\sim Ueq,
Uanis(C40) \\sim Ueq, Uanis(C41) \\sim Ueq, Uanis(C42) \\sim Ueq, Uanis(C43)
\\sim Ueq, Uanis(C44) \\sim Ueq, Uanis(C45) \\sim Ueq, Uanis(C46) \\sim Ueq,
Uanis(C47) \\sim Ueq, Uanis(C48) \\sim Ueq, Uanis(C49) \\sim Ueq, Uanis(C50)
\\sim Ueq, Uanis(C51) \\sim Ueq, Uanis(C52) \\sim Ueq, Uanis(C53) \\sim Ueq,
Uanis(C54) \\sim Ueq, Uanis(C55) \\sim Ueq, Uanis(C56) \\sim Ueq, Uanis(C57)
\\sim Ueq, Uanis(C58) \\sim Ueq, Uanis(C59) \\sim Ueq, Uanis(C60) \\sim Ueq,
Uanis(C61) \\sim Ueq, Uanis(C62) \\sim Ueq, Uanis(C63) \\sim Ueq, Uanis(C64)
\\sim Ueq, Uanis(C65) \\sim Ueq, Uanis(C66) \\sim Ueq, Uanis(C67) \\sim Ueq,
Uanis(C68) \\sim Ueq, Uanis(C69) \\sim Ueq, Uanis(C70) \\sim Ueq, Uanis(C71)
\\sim Ueq, Uanis(C72) \\sim Ueq, Uanis(C73) \\sim Ueq, Uanis(C74) \\sim Ueq,
Uanis(C75) \\sim Ueq, Uanis(C76) \\sim Ueq, Uanis(C77) \\sim Ueq, Uanis(C78)
\\sim Ueq, Uanis(C79) \\sim Ueq, Uanis(C80) \\sim Ueq, Uanis(C81) \\sim Ueq,
Uanis(C82) \\sim Ueq, Uanis(C83) \\sim Ueq, Uanis(C84) \\sim Ueq, Uanis(C85)
\\sim Ueq, Uanis(C86) \\sim Ueq, Uanis(C87) \\sim Ueq, Uanis(C88) \\sim Ueq,
Uanis(C89) \\sim Ueq, Uanis(C90) \\sim Ueq, Uanis(C91) \\sim Ueq, Uanis(C21A)
\\sim Ueq, Uanis(C20A) \\sim Ueq, Uanis(C22A) \\sim Ueq, Uanis(C58A) \\sim Ueq,
Uanis(C59A) \\sim Ueq, Uanis(C60A) \\sim Ueq, Uanis(C82A) \\sim Ueq,
Uanis(C81A) \\sim Ueq, Uanis(C80A) \\sim Ueq, Uanis(C91A) \\sim Ueq: with sigma
of 0.01 and sigma for terminal atoms of 0.02
4. Rigid body (RIGU) restrains
 C44, C41
 with sigma for 1-2 distances of 0.01 and sigma for 1-3 distances of 0.01
 C57, C58, C59, C60, C58A, C59A, C60A
 with sigma for 1-2 distances of 0.01 and sigma for 1-3 distances of 0.01
 C91, C91A
 with sigma for 1-2 distances of 0.01 and sigma for 1-3 distances of 0.01
 O14, C91, C91A
 with sigma for 1-2 distances of 0.01 and sigma for 1-3 distances of 0.01
 C19, C20, C21, C22, C21A, C20A, C22A
 with sigma for 1-2 distances of 0.01 and sigma for 1-3 distances of 0.01
5. Others
 Sof(C21A)=Sof(H21D)=Sof(H21E)=Sof(H21F)=Sof(C20A)=Sof(H20D)=Sof(H20E)=
 Sof(H20F)=Sof(C22A)=Sof(H22D)=Sof(H22E)=Sof(H22F)=1-FVAR(1)
 Sof(C20)=Sof(H20A)=Sof(H20B)=Sof(H20C)=Sof(C21)=Sof(H21A)=Sof(H21B)=Sof(H21C)=
 Sof(C22)=Sof(H22A)=Sof(H22B)=Sof(H22C)=FVAR(1)
 Sof(C58A)=Sof(H58D)=Sof(H58E)=Sof(H58F)=Sof(C59A)=Sof(H59D)=Sof(H59E)=
 Sof(H59F)=Sof(C60A)=Sof(H60D)=Sof(H60E)=Sof(H60F)=1-FVAR(2)
 Sof(C58)=Sof(H58A)=Sof(H58B)=Sof(H58C)=Sof(C59)=Sof(H59A)=Sof(H59B)=Sof(H59C)=
 Sof(C60)=Sof(H60A)=Sof(H60B)=Sof(H60C)=FVAR(2)
 Sof(C82A)=Sof(H82D)=Sof(H82E)=Sof(H82F)=Sof(C81A)=Sof(H81D)=Sof(H81E)=
 Sof(H81F)=Sof(C80A)=Sof(H80D)=Sof(H80E)=Sof(H80F)=1-FVAR(3)
 Sof(C80)=Sof(H80A)=Sof(H80B)=Sof(H80C)=Sof(C81)=Sof(H81A)=Sof(H81B)=Sof(H81C)=
 Sof(C82)=Sof(H82A)=Sof(H82B)=Sof(H82C)=FVAR(3)
 Sof(H14D)=Sof(C91A)=Sof(H91D)=Sof(H91E)=Sof(H91F)=1-FVAR(4)
 Sof(C91)=Sof(H91A)=Sof(H91B)=Sof(H91C)=Sof(H14)=FVAR(4)
6.a Riding coordinates:
 C14(H14A,H14B,H14C), C22(H22A,H22B,H22C), C36(H36A,H36B,H36C), C81(H81A,H81B,
 H81C), C91(H91A,H91B,H91C), O14(H14D), O14(H14), C20A(H20D,H20E,H20F),
 C59A(H59D,H59E,H59F), C80A(H80D,H80E,H80F)
6.b Secondary CH2 refined with riding coordinates:
 C89(H89A,H89B)
6.c Aromatic/amide H refined with riding coordinates:
 C4(H4), C5(H5), C6(H6), C9(H9), C17(H17), C26(H26), C27(H27), C28(H28),
 C33(H33), C39(H39), C48(H48), C49(H49), C50(H50), C52(H52), C55(H55), C61(H61),
  C70(H70), C71(H71), C72(H72), C74(H74), C77(H77), C83(H83)
6.d Idealised Me refined as rotating group:
 C1(H1A,H1B,H1C), C15(H15A,H15B,H15C), C16(H16A,H16B,H16C), C20(H20A,H20B,
 H20C), C21(H21A,H21B,H21C), C23(H23A,H23B,H23C), C37(H37A,H37B,H37C), C38(H38A,
 H38B,H38C), C42(H42A,H42B,H42C), C43(H43A,H43B,H43C), C44(H44A,H44B,H44C),
 C45(H45A,H45B,H45C), C58(H58A,H58B,H58C), C59(H59A,H59B,H59C), C60(H60A,H60B,
 H60C), C64(H64A,H64B,H64C), C65(H65A,H65B,H65C), C66(H66A,H66B,H66C), C67(H67A,
 H67B,H67C), C80(H80A,H80B,H80C), C82(H82A,H82B,H82C), C86(H86A,H86B,H86C),
 C87(H87A,H87B,H87C), C88(H88A,H88B,H88C), C90(H90A,H90B,H90C), C21A(H21D,H21E,
 H21F), C22A(H22D,H22E,H22F), C58A(H58D,H58E,H58F), C60A(H60D,H60E,H60F),
 C82A(H82D,H82E,H82F), C81A(H81D,H81E,H81F), C91A(H91D,H91E,H91F)
;
_platon_squeeze_void_probe_radius 1.20
_olex2_submission_special_instructions 'No special instructions were received'

loop_
_space_group_symop_operation_xyz
'x, y, z'
'-y, x-y, z'
'-x+y, -x, z'
'x+2/3, y+1/3, z+1/3'
'-y+2/3, x-y+1/3, z+1/3'
'-x+y+2/3, -x+1/3, z+1/3'
'x+1/3, y+2/3, z+2/3'
'-y+1/3, x-y+2/3, z+2/3'
'-x+y+1/3, -x+2/3, z+2/3'

loop_
_atom_site_label
_atom_site_type_symbol
_atom_site_fract_x
_atom_site_fract_y
_atom_site_fract_z
_atom_site_U_iso_or_equiv
_atom_site_adp_type
_atom_site_occupancy
_atom_site_site_symmetry_order
_atom_site_calc_flag
_atom_site_refinement_flags_posn
_atom_site_refinement_flags_adp
_atom_site_refinement_flags_occupancy
_atom_site_disorder_assembly
_atom_site_disorder_group
Dy1 Dy 0.26743(4) 0.38840(4) 0.49071(2) 0.0347(2) Uani 1 1 d D . . . .
Dy2 Dy 0.41761(4) 0.50062(4) 0.52556(2) 0.0382(2) Uani 1 1 d D . . . .
C1 C 0.1631(8) 0.4185(9) 0.5410(6) 0.060(5) Uani 1 1 d . U . . .
H1A H 0.133170 0.388440 0.556402 0.091 Uiso 1 1 calc GR . . . .
H1B H 0.149139 0.412830 0.515888 0.091 Uiso 1 1 calc GR . . . .
H1C H 0.171443 0.456827 0.549442 0.091 Uiso 1 1 calc GR . . . .
C2 C 0.2974(6) 0.4258(6) 0.5758(4) 0.035(3) Uani 1 1 d . U . . .
C3 C 0.2388(7) 0.4164(7) 0.5769(4) 0.040(3) Uani 1 1 d . U . . .
C4 C 0.2080(8) 0.4070(8) 0.6100(5) 0.055(4) Uani 1 1 d . U . . .
H4 H 0.169629 0.400857 0.610287 0.066 Uiso 1 1 calc R . . . .
C5 C 0.2365(8) 0.4072(8) 0.6426(5) 0.055(4) Uani 1 1 d . U . . .
H5 H 0.216030 0.399074 0.664913 0.066 Uiso 1 1 calc R . . . .
C6 C 0.2941(8) 0.4190(8) 0.6427(5) 0.052(4) Uani 1 1 d . U . . .
H6 H 0.312539 0.419985 0.664928 0.062 Uiso 1 1 calc R . . . .
C7 C 0.3247(7) 0.4293(7) 0.6098(4) 0.040(4) Uani 1 1 d . U . . .
C8 C 0.3848(7) 0.4398(7) 0.6099(4) 0.039(3) Uani 1 1 d . U . . .
C9 C 0.5172(7) 0.4451(8) 0.5847(5) 0.051(4) Uani 1 1 d . U . . .
H9 H 0.521902 0.444039 0.559212 0.061 Uiso 1 1 calc DR . . . .
C10 C 0.4691(6) 0.4468(7) 0.5991(4) 0.040(4) Uani 1 1 d . U . . .
C11 C 0.4636(7) 0.4484(7) 0.6376(4) 0.044(4) Uani 1 1 d . U . . .
C12 C 0.5056(9) 0.4541(9) 0.6630(5) 0.059(5) Uani 1 1 d . U . . .
C13 C 0.4963(9) 0.4583(9) 0.7047(5) 0.061(5) Uani 1 1 d . U . . .
C14 C 0.4860(11) 0.5091(11) 0.7119(6) 0.085(7) Uani 1 1 d . U . . .
H14A H 0.483023 0.513237 0.738095 0.127 Uiso 1 1 d R . . . .
H14B H 0.449883 0.501537 0.700135 0.127 Uiso 1 1 d R . . . .
H14C H 0.518463 0.545007 0.702185 0.127 Uiso 1 1 d R . . . .
C15 C 0.4427(11) 0.3984(10) 0.7172(6) 0.082(7) Uani 1 1 d . U . . .
H15A H 0.447723 0.366414 0.708412 0.124 Uiso 1 1 calc GR . . . .
H15B H 0.406899 0.394628 0.707189 0.124 Uiso 1 1 calc GR . . . .
H15C H 0.440499 0.397157 0.743721 0.124 Uiso 1 1 calc GR . . . .
C16 C 0.5482(12) 0.4686(12) 0.7262(6) 0.100(8) Uani 1 1 d . U . . .
H16A H 0.552841 0.434375 0.724614 0.150 Uiso 1 1 calc GR . . . .
H16B H 0.542810 0.475635 0.751599 0.150 Uiso 1 1 calc GR . . . .
H16C H 0.582856 0.502442 0.716506 0.150 Uiso 1 1 calc GR . . . .
C17 C 0.5497(9) 0.4497(9) 0.6464(5) 0.066(5) Uani 1 1 d . U . . .
H17 H 0.578075 0.449747 0.661995 0.079 Uiso 1 1 calc DR . . . .
C18 C 0.5579(8) 0.4451(9) 0.6085(5) 0.057(5) Uani 1 1 d . U . . .
C19 C 0.6097(9) 0.4392(9) 0.5937(6) 0.072(5) Uani 1 1 d D U . . .
C20 C 0.586(2) 0.3852(18) 0.5697(15) 0.106(15) Uani 0.55(3) 1 d D U P A 1
H20A H 0.574104 0.350817 0.584860 0.159 Uiso 0.55(3) 1 calc GR . P A 1
H20B H 0.616405 0.389337 0.552826 0.159 Uiso 0.55(3) 1 calc GR . P A 1
H20C H 0.552607 0.380811 0.555920 0.159 Uiso 0.55(3) 1 calc GR . P A 1
C21 C 0.649(2) 0.4924(17) 0.5703(13) 0.106(15) Uani 0.55(3) 1 d D U P A 1
H21A H 0.625754 0.496378 0.551093 0.159 Uiso 0.55(3) 1 calc GR . P A 1
H21B H 0.679729 0.487359 0.559503 0.159 Uiso 0.55(3) 1 calc GR . P A 1
H21C H 0.666218 0.527319 0.585483 0.159 Uiso 0.55(3) 1 calc GR . P A 1
C22 C 0.651(2) 0.440(3) 0.6234(12) 0.119(18) Uani 0.55(3) 1 d D U P A 1
H22A H 0.672492 0.479322 0.633859 0.178 Uiso 0.55(3) 1 d R . P A 1
H22B H 0.677762 0.430082 0.612178 0.178 Uiso 0.55(3) 1 d R . P A 1
H22C H 0.628822 0.412292 0.642549 0.178 Uiso 0.55(3) 1 d R . P A 1
C23 C 0.5033(10) 0.6219(9) 0.4697(6) 0.085(7) Uani 1 1 d . U . . .
H23A H 0.543062 0.629408 0.466652 0.127 Uiso 1 1 calc GR . . . .
H23B H 0.500001 0.637972 0.492859 0.127 Uiso 1 1 calc GR . . . .
H23C H 0.493838 0.640239 0.449835 0.127 Uiso 1 1 calc GR . . . .
C24 C 0.3885(6) 0.4779(6) 0.4368(4) 0.036(3) Uani 1 1 d . U . . .
C25 C 0.4425(7) 0.5312(7) 0.4348(4) 0.042(4) Uani 1 1 d . U . . .
C26 C 0.4729(9) 0.5559(9) 0.4033(5) 0.068(5) Uani 1 1 d . U . . .
H26 H 0.509070 0.591076 0.403832 0.081 Uiso 1 1 calc R . . . .
C27 C 0.4479(9) 0.5264(9) 0.3695(5) 0.066(5) Uani 1 1 d . U . . .
H27 H 0.467368 0.541998 0.347233 0.080 Uiso 1 1 calc R . . . .
C28 C 0.3961(8) 0.4759(8) 0.3701(5) 0.056(5) Uani 1 1 d . U . . .
H28 H 0.380155 0.457074 0.347651 0.068 Uiso 1 1 calc R . . . .
C29 C 0.3641(6) 0.4494(7) 0.4027(4) 0.039(3) Uani 1 1 d . U . . .
C30 C 0.3083(7) 0.3962(7) 0.4008(4) 0.041(4) Uani 1 1 d . U . . .
C31 C 0.2344(7) 0.3217(7) 0.3697(4) 0.043(4) Uani 1 1 d . U . . .
C32 C 0.2274(7) 0.3107(7) 0.4069(4) 0.043(4) Uani 1 1 d . U . . .
C33 C 0.1825(7) 0.2597(7) 0.4204(4) 0.048(4) Uani 1 1 d . U . . .
H33 H 0.178658 0.252202 0.445667 0.058 Uiso 1 1 calc R . . . .
C34 C 0.1406(8) 0.2167(8) 0.3946(5) 0.057(5) Uani 1 1 d . U . . .
C35 C 0.0892(9) 0.1592(9) 0.4067(6) 0.070(5) Uani 1 1 d . U . . .
C36 C 0.0922(13) 0.1451(11) 0.4449(7) 0.112(9) Uani 1 1 d . U . . .
H36A H 0.071024 0.158702 0.459935 0.168 Uiso 1 1 d R . . . .
H36B H 0.132904 0.164252 0.452615 0.168 Uiso 1 1 d R . . . .
H36C H 0.074784 0.102992 0.447645 0.168 Uiso 1 1 d R . . . .
C37 C 0.0338(11) 0.1668(13) 0.4036(8) 0.113(9) Uani 1 1 d . U . . .
H37A H -0.001458 0.128699 0.405099 0.170 Uiso 1 1 calc GR . . . .
H37B H 0.034619 0.185065 0.380411 0.170 Uiso 1 1 calc GR . . . .
H37C H 0.034128 0.191382 0.423519 0.170 Uiso 1 1 calc GR . . . .
C38 C 0.0817(11) 0.1115(11) 0.3806(7) 0.099(8) Uani 1 1 d . U . . .
H38A H 0.113957 0.104026 0.383642 0.149 Uiso 1 1 calc GR . . . .
H38B H 0.081203 0.123784 0.355651 0.149 Uiso 1 1 calc GR . . . .
H38C H 0.044988 0.075931 0.385805 0.149 Uiso 1 1 calc GR . . . .
C39 C 0.1518(8) 0.2334(8) 0.3561(5) 0.055(4) Uani 1 1 d . U . . .
H39 H 0.126077 0.206378 0.338799 0.066 Uiso 1 1 calc R . . . .
C40 C 0.1992(7) 0.2880(8) 0.3426(4) 0.051(4) Uani 1 1 d . U . . .
C41 C 0.2092(9) 0.3016(9) 0.3013(5) 0.062(5) Uani 1 1 d . U . . .
C42 C 0.1627(14) 0.2522(14) 0.2780(8) 0.130(11) Uani 1 1 d . U . . .
H42A H 0.157260 0.214966 0.286577 0.195 Uiso 1 1 calc GR . . . .
H42B H 0.175325 0.258054 0.252658 0.195 Uiso 1 1 calc GR . . . .
H42C H 0.125982 0.252240 0.279979 0.195 Uiso 1 1 calc GR . . . .
C43 C 0.2705(11) 0.3113(12) 0.2903(6) 0.093(7) Uani 1 1 d . U . . .
H43A H 0.299847 0.338667 0.307185 0.140 Uiso 1 1 calc GR . . . .
H43B H 0.279921 0.326961 0.265660 0.140 Uiso 1 1 calc GR . . . .
H43C H 0.269844 0.274139 0.291234 0.140 Uiso 1 1 calc GR . . . .
C44 C 0.2114(11) 0.3612(11) 0.2946(6) 0.095(7) Uani 1 1 d . U . . .
H44A H 0.178470 0.360848 0.306788 0.142 Uiso 1 1 calc GR . . . .
H44B H 0.209275 0.366890 0.268511 0.142 Uiso 1 1 calc GR . . . .
H44C H 0.247741 0.392957 0.304281 0.142 Uiso 1 1 calc GR . . . .
C45 C 0.3585(12) 0.5977(13) 0.4005(8) 0.122(10) Uani 1 1 d . U . . .
H45A H 0.346515 0.587303 0.375195 0.183 Uiso 1 1 calc GR . . . .
H45B H 0.396783 0.601620 0.404083 0.183 Uiso 1 1 calc GR . . . .
H45C H 0.360469 0.634651 0.406137 0.183 Uiso 1 1 calc GR . . . .
C46 C 0.2350(7) 0.4618(7) 0.4329(4) 0.042(4) Uani 1 1 d . U . . .
C47 C 0.2667(8) 0.5113(9) 0.4087(5) 0.059(5) Uani 1 1 d . U . . .
C48 C 0.2455(11) 0.5122(11) 0.3750(6) 0.080(6) Uani 1 1 d . U . . .
H48 H 0.268083 0.543934 0.359272 0.096 Uiso 1 1 calc R . . . .
C49 C 0.1924(11) 0.4683(10) 0.3632(6) 0.079(6) Uani 1 1 d . U . . .
H49 H 0.177632 0.471116 0.340348 0.095 Uiso 1 1 calc R . . . .
C50 C 0.1610(9) 0.4208(10) 0.3846(5) 0.066(5) Uani 1 1 d . U . . .
H50 H 0.124616 0.390693 0.376208 0.079 Uiso 1 1 calc R . . . .
C51 C 0.1820(7) 0.4150(8) 0.4201(5) 0.048(4) Uani 1 1 d . U . . .
C52 C 0.1432(7) 0.3634(7) 0.4420(4) 0.047(4) Uani 1 1 d . U . . .
H52 H 0.103488 0.341179 0.435419 0.057 Uiso 1 1 calc R . . . .
C53 C 0.1509(7) 0.2768(7) 0.5167(4) 0.049(4) Uani 1 1 d . U . . .
C54 C 0.1240(6) 0.2999(7) 0.4931(4) 0.038(3) Uani 1 1 d . U . . .
C55 C 0.0618(7) 0.2747(8) 0.4926(5) 0.054(4) Uani 1 1 d . U . . .
H55 H 0.044921 0.288687 0.475562 0.065 Uiso 1 1 calc DR . . . .
C56 C 0.0254(8) 0.2300(9) 0.5166(5) 0.065(5) Uani 1 1 d D U . . .
C57 C -0.0433(11) 0.1997(11) 0.5152(6) 0.102(7) Uani 1 1 d D U . . .
C58 C -0.0617(14) 0.2357(17) 0.4925(11) 0.121(9) Uani 0.71(2) 1 d D U P B 1
H58A H -0.041898 0.275801 0.501418 0.181 Uiso 0.71(2) 1 calc GR . P B 1
H58B H -0.103801 0.219310 0.494533 0.181 Uiso 0.71(2) 1 calc GR . P B 1
H58C H -0.051323 0.235181 0.467129 0.181 Uiso 0.71(2) 1 calc DGR . P B 1
C59 C -0.0674(16) 0.1422(13) 0.4943(11) 0.103(9) Uani 0.71(2) 1 d D U P B 1
H59A H -0.050750 0.149891 0.469821 0.155 Uiso 0.71(2) 1 calc GR . P B 1
H59B H -0.109711 0.123624 0.492620 0.155 Uiso 0.71(2) 1 calc GR . P B 1
H59C H -0.056978 0.116330 0.507018 0.155 Uiso 0.71(2) 1 calc GR . P B 1
C60 C -0.0690(17) 0.183(2) 0.5535(8) 0.114(9) Uani 0.71(2) 1 d D U P B 1
H60A H -0.041842 0.178522 0.569315 0.171 Uiso 0.71(2) 1 calc GR . P B 1
H60B H -0.105883 0.146139 0.552538 0.171 Uiso 0.71(2) 1 calc GR . P B 1
H60C H -0.075778 0.213339 0.563193 0.171 Uiso 0.71(2) 1 calc GR . P B 1
C61 C 0.0537(9) 0.2093(9) 0.5400(5) 0.071(6) Uani 1 1 d . U . . .
H61 H 0.029529 0.178580 0.555873 0.085 Uiso 1 1 calc DR . . . .
C62 C 0.1126(8) 0.2294(8) 0.5419(5) 0.054(4) Uani 1 1 d . U . . .
C63 C 0.1425(9) 0.2044(9) 0.5687(5) 0.064(5) Uani 1 1 d . U . . .
C64 C 0.0941(12) 0.1571(12) 0.5950(7) 0.106(9) Uani 1 1 d . U . . .
H64A H 0.066934 0.123145 0.580764 0.159 Uiso 1 1 calc GR . . . .
H64B H 0.072880 0.173936 0.606804 0.159 Uiso 1 1 calc DGR . . . .
H64C H 0.112687 0.145408 0.613387 0.159 Uiso 1 1 calc GR . . . .
C65 C 0.1703(10) 0.1781(10) 0.5466(6) 0.079(6) Uani 1 1 d . U . . .
H65A H 0.143373 0.153453 0.527755 0.118 Uiso 1 1 calc GR . . . .
H65B H 0.180301 0.154633 0.562305 0.118 Uiso 1 1 calc GR . . . .
H65C H 0.205683 0.208995 0.535348 0.118 Uiso 1 1 calc GR . . . .
C66 C 0.1874(11) 0.2555(10) 0.5934(6) 0.092(7) Uani 1 1 d . U . . .
H66A H 0.206723 0.241169 0.609532 0.138 Uiso 1 1 calc GR . . . .
H66B H 0.167048 0.270643 0.607882 0.138 Uiso 1 1 calc GR . . . .
H66C H 0.216491 0.286602 0.578090 0.138 Uiso 1 1 calc GR . . . .
C67 C 0.4418(13) 0.3576(13) 0.4123(7) 0.113(9) Uani 1 1 d . U . . .
H67A H 0.459747 0.385743 0.392571 0.169 Uiso 1 1 calc GR . . . .
H67B H 0.399674 0.335304 0.408606 0.169 Uiso 1 1 calc GR . . . .
H67C H 0.457414 0.331189 0.412490 0.169 Uiso 1 1 calc GR . . . .
C68 C 0.5078(7) 0.4705(8) 0.4827(4) 0.045(4) Uani 1 1 d . U . . .
C69 C 0.5062(8) 0.4361(9) 0.4509(5) 0.058(5) Uani 1 1 d . U . . .
C70 C 0.5541(11) 0.4554(11) 0.4293(6) 0.087(7) Uani 1 1 d . U . . .
H70 H 0.552220 0.434055 0.408175 0.105 Uiso 1 1 calc R . . . .
C71 C 0.6055(10) 0.5058(10) 0.4378(6) 0.081(6) Uani 1 1 d . U . . .
H71 H 0.638520 0.516842 0.422936 0.097 Uiso 1 1 calc R . . . .
C72 C 0.6103(9) 0.5405(10) 0.4669(6) 0.075(6) Uani 1 1 d . U . . .
H72 H 0.645808 0.575111 0.471691 0.090 Uiso 1 1 calc R . . . .
C73 C 0.5599(8) 0.5228(8) 0.4904(5) 0.058(5) Uani 1 1 d . U . . .
C74 C 0.5664(7) 0.5580(8) 0.5227(4) 0.050(4) Uani 1 1 d . U . . .
H74 H 0.604856 0.584041 0.530566 0.060 Uiso 1 1 calc R . . . .
C75 C 0.4891(6) 0.5958(7) 0.5873(4) 0.040(3) Uani 1 1 d . U . . .
C76 C 0.5364(6) 0.5925(6) 0.5746(4) 0.038(3) Uani 1 1 d . U . . .
C77 C 0.5888(7) 0.6147(7) 0.5944(5) 0.046(4) Uani 1 1 d . U . . .
H77 H 0.619473 0.609519 0.585658 0.055 Uiso 1 1 calc R . . . .
C78 C 0.5953(7) 0.6445(7) 0.6274(5) 0.048(4) Uani 1 1 d . U . . .
C79 C 0.6542(8) 0.6731(8) 0.6491(5) 0.069(5) Uani 1 1 d D U . . .
C80 C 0.6871(14) 0.6402(15) 0.6428(10) 0.076(7) Uani 0.68(2) 1 d D U P C 1
H80A H 0.661190 0.598832 0.647560 0.114 Uiso 0.68(2) 1 calc GR . P C 1
H80B H 0.720523 0.655297 0.659163 0.114 Uiso 0.68(2) 1 calc GR . P C 1
H80C H 0.700587 0.645535 0.617621 0.114 Uiso 0.68(2) 1 calc GR . P C 1
C81 C 0.6947(13) 0.7348(11) 0.6351(10) 0.087(8) Uani 0.68(2) 1 d D U P C 1
H81A H 0.704661 0.731820 0.609913 0.130 Uiso 0.68(2) 1 d R . P C 1
H81B H 0.730321 0.755090 0.649503 0.130 Uiso 0.68(2) 1 d R . P C 1
H81C H 0.673971 0.756600 0.635913 0.130 Uiso 0.68(2) 1 d R . P C 1
C82 C 0.6432(16) 0.6781(18) 0.6893(6) 0.091(8) Uani 0.68(2) 1 d D U P C 1
H82A H 0.665797 0.718779 0.696848 0.137 Uiso 0.68(2) 1 calc GR . P C 1
H82B H 0.655001 0.654717 0.703635 0.137 Uiso 0.68(2) 1 calc GR . P C 1
H82C H 0.601828 0.663959 0.693104 0.137 Uiso 0.68(2) 1 calc GR . P C 1
C83 C 0.5484(7) 0.6510(7) 0.6391(4) 0.045(4) Uani 1 1 d . U . . .
H83 H 0.553432 0.672640 0.660580 0.054 Uiso 1 1 calc R . . . .
C84 C 0.4943(8) 0.6274(7) 0.6211(4) 0.048(4) Uani 1 1 d . U . . .
C85 C 0.4437(8) 0.6346(8) 0.6363(5) 0.052(4) Uani 1 1 d . U . . .
C86 C 0.3880(8) 0.5730(9) 0.6427(6) 0.066(5) Uani 1 1 d . U . . .
H86A H 0.354755 0.577952 0.648255 0.099 Uiso 1 1 calc GR . . . .
H86B H 0.395057 0.553585 0.662985 0.099 Uiso 1 1 calc GR . . . .
H86C H 0.379843 0.549391 0.620743 0.099 Uiso 1 1 calc GR . . . .
C87 C 0.4285(9) 0.6699(9) 0.6084(6) 0.069(6) Uani 1 1 d . U . . .
H87A H 0.457232 0.711269 0.610310 0.103 Uiso 1 1 calc GR . . . .
H87B H 0.389809 0.663968 0.613797 0.103 Uiso 1 1 calc GR . . . .
H87C H 0.428882 0.656381 0.583748 0.103 Uiso 1 1 calc GR . . . .
C88 C 0.4588(10) 0.6676(10) 0.6740(6) 0.083(7) Uani 1 1 d . U . . .
H88A H 0.488656 0.708280 0.670414 0.125 Uiso 1 1 calc GR . . . .
H88B H 0.473134 0.649218 0.690870 0.125 Uiso 1 1 calc GR . . . .
H88C H 0.423762 0.665760 0.684049 0.125 Uiso 1 1 calc GR . . . .
C89 C 0.3353(10) 0.3062(9) 0.5193(6) 0.067(5) Uani 1 1 d D U . . .
H89A H 0.299656 0.290813 0.534175 0.081 Uiso 1 1 calc R . . . .
H89B H 0.368882 0.325514 0.535900 0.081 Uiso 1 1 calc R . . . .
C90 C 0.3365(16) 0.2577(14) 0.5022(9) 0.138(12) Uani 1 1 d . U . . .
H90A H 0.311497 0.245538 0.480712 0.207 Uiso 1 1 calc GR . . . .
H90B H 0.322341 0.225325 0.519354 0.207 Uiso 1 1 calc GR . . . .
H90C H 0.376316 0.269526 0.495050 0.207 Uiso 1 1 calc GR . . . .
C91 C 0.332(2) 0.575(2) 0.5296(9) 0.097(10) Uani 0.55(4) 1 d D U P D 1
H91A H 0.305256 0.546741 0.547137 0.145 Uiso 0.55(4) 1 d R . P D 1
H91B H 0.311436 0.591971 0.516437 0.145 Uiso 0.55(4) 1 d R . P D 1
H91C H 0.365126 0.606501 0.542467 0.145 Uiso 0.55(4) 1 d R . P D 1
N1 N 0.4182(5) 0.4438(6) 0.5826(3) 0.038(3) Uani 1 1 d . . . . .
N2 N 0.2736(5) 0.3587(5) 0.4262(3) 0.038(3) Uani 1 1 d . . . . .
N3 N 0.1622(6) 0.3466(6) 0.4709(3) 0.044(3) Uani 1 1 d . . . . .
N4 N 0.5246(6) 0.5566(6) 0.5416(4) 0.044(3) Uani 1 1 d . . . . .
O1 O 0.2157(5) 0.4146(5) 0.5427(3) 0.049(3) Uani 1 1 d . . . . .
O2 O 0.3225(4) 0.4330(4) 0.5431(3) 0.035(2) Uani 1 1 d . . . . .
O3 O 0.4084(5) 0.4434(6) 0.6440(3) 0.053(3) Uani 1 1 d . . . . .
O4 O 0.4629(5) 0.5592(4) 0.4692(3) 0.049(3) Uani 1 1 d . . . . .
O5 O 0.3645(4) 0.4584(4) 0.4691(3) 0.041(3) Uani 1 1 d . . . . .
O6 O 0.2868(5) 0.3759(5) 0.3654(3) 0.045(3) Uani 1 1 d . . . . .
O7 O 0.3179(7) 0.5540(6) 0.4235(5) 0.091(5) Uani 1 1 d . . . . .
O8 O 0.2578(5) 0.4614(5) 0.4652(3) 0.057(3) Uani 1 1 d . . . . .
O9 O 0.2080(5) 0.2998(5) 0.5151(3) 0.045(3) Uani 1 1 d . . . . .
O10 O 0.4540(7) 0.3875(6) 0.4459(4) 0.082(5) Uani 1 1 d . . . . .
O11 O 0.4584(5) 0.4512(5) 0.5023(3) 0.047(3) Uani 1 1 d . . . . .
O12 O 0.4377(5) 0.5707(5) 0.5670(3) 0.051(3) Uani 1 1 d . . . . .
O13 O 0.3368(5) 0.3490(5) 0.4951(3) 0.047(3) Uani 1 1 d D . . . .
H13 H 0.3728(18) 0.370(3) 0.488(3) 0.070 Uiso 1 1 d DR . . . .
O14 O 0.3577(6) 0.5473(6) 0.5056(4) 0.075(4) Uani 1 1 d D U . . .
H14D H 0.321203 0.521772 0.503580 0.113 Uiso 0.45(4) 1 d DR . P D 2
H14 H 0.346753 0.549242 0.482900 0.113 Uiso 0.55(4) 1 d DR . P D 1
C21A C 0.603(3) 0.429(3) 0.5527(7) 0.105(17) Uani 0.45(3) 1 d D U P A 2
H21D H 0.562686 0.399116 0.547317 0.157 Uiso 0.45(3) 1 calc GR . P A 2
H21E H 0.629630 0.417259 0.543985 0.157 Uiso 0.45(3) 1 calc GR . P A 2
H21F H 0.610803 0.465557 0.540680 0.157 Uiso 0.45(3) 1 calc DGR . P A 2
C20A C 0.604(3) 0.3845(18) 0.6112(12) 0.12(2) Uani 0.45(3) 1 d D U P A 2
H20D H 0.588024 0.378426 0.635786 0.176 Uiso 0.45(3) 1 d DR . P A 2
H20E H 0.642114 0.386986 0.612056 0.176 Uiso 0.45(3) 1 d R . P A 2
H20F H 0.577834 0.351846 0.595786 0.176 Uiso 0.45(3) 1 d R . P A 2
C22A C 0.6690(14) 0.491(2) 0.6039(17) 0.096(16) Uani 0.45(3) 1 d D U P A 2
H22D H 0.669970 0.526978 0.597991 0.144 Uiso 0.45(3) 1 calc GR . P A 2
H22E H 0.699414 0.488288 0.590278 0.144 Uiso 0.45(3) 1 calc GR . P A 2
H22F H 0.675653 0.489433 0.629931 0.144 Uiso 0.45(3) 1 calc GR . P A 2
C58A C -0.062(2) 0.212(4) 0.4785(15) 0.108(11) Uani 0.29(2) 1 d D U P B 2
H58D H -0.038178 0.209181 0.459270 0.162 Uiso 0.29(2) 1 calc DGR . P B 2
H58E H -0.057534 0.250608 0.478682 0.162 Uiso 0.29(2) 1 calc GR . P B 2
H58F H -0.103026 0.182852 0.474158 0.162 Uiso 0.29(2) 1 calc GR . P B 2
C59A C -0.079(3) 0.1356(15) 0.526(2) 0.112(11) Uani 0.29(2) 1 d D U P B 2
H59D H -0.086657 0.135133 0.552182 0.168 Uiso 0.29(2) 1 d R . P B 2
H59E H -0.059537 0.113193 0.521542 0.168 Uiso 0.29(2) 1 d R . P B 2
H59F H -0.115657 0.118453 0.512832 0.168 Uiso 0.29(2) 1 d R . P B 2
C60A C -0.058(4) 0.238(3) 0.538(2) 0.106(11) Uani 0.29(2) 1 d D U P B 2
H60D H -0.057203 0.229539 0.564117 0.160 Uiso 0.29(2) 1 calc GR . P B 2
H60E H -0.097175 0.230835 0.532145 0.160 Uiso 0.29(2) 1 calc GR . P B 2
H60F H -0.029889 0.279187 0.533846 0.160 Uiso 0.29(2) 1 calc GR . P B 2
C82A C 0.667(3) 0.627(2) 0.664(2) 0.079(10) Uani 0.32(2) 1 d D U P C 2
H82D H 0.634182 0.598848 0.678501 0.119 Uiso 0.32(2) 1 calc GR . P C 2
H82E H 0.702101 0.645357 0.678851 0.119 Uiso 0.32(2) 1 calc GR . P C 2
H82F H 0.673043 0.606539 0.643570 0.119 Uiso 0.32(2) 1 calc GR . P C 2
C81A C 0.670(3) 0.724(2) 0.6748(18) 0.078(10) Uani 0.32(2) 1 d D U P C 2
H81D H 0.653261 0.746931 0.665942 0.116 Uiso 0.32(2) 1 calc GR . P C 2
H81E H 0.712517 0.748431 0.675950 0.116 Uiso 0.32(2) 1 calc GR . P C 2
H81F H 0.655055 0.709027 0.699058 0.116 Uiso 0.32(2) 1 calc GR . P C 2
C80A C 0.706(2) 0.698(4) 0.6227(16) 0.087(10) Uani 0.32(2) 1 d D U P C 2
H80D H 0.692519 0.686455 0.597729 0.131 Uiso 0.32(2) 1 d R . P C 2
H80E H 0.738719 0.692785 0.627759 0.131 Uiso 0.32(2) 1 d R . P C 2
H80F H 0.717199 0.739125 0.625929 0.131 Uiso 0.32(2) 1 d R . P C 2
C91A C 0.365(2) 0.6075(11) 0.5112(18) 0.096(10) Uani 0.45(4) 1 d D U P D 2
H91D H 0.327510 0.605321 0.508536 0.143 Uiso 0.45(4) 1 calc GR . P D 2
H91E H 0.392283 0.634252 0.493091 0.143 Uiso 0.45(4) 1 calc GR . P D 2
H91F H 0.380516 0.621444 0.535539 0.143 Uiso 0.45(4) 1 calc GR . P D 2

loop_
_atom_site_aniso_label
_atom_site_aniso_U_11
_atom_site_aniso_U_22
_atom_site_aniso_U_33
_atom_site_aniso_U_23
_atom_site_aniso_U_13
_atom_site_aniso_U_12
Dy1 0.0311(5) 0.0349(5) 0.0317(4) -0.0010(4) -0.0051(4) 0.0117(4)
Dy2 0.0331(5) 0.0385(5) 0.0354(5) -0.0046(4) -0.0067(4) 0.0121(4)
C1 0.063(11) 0.066(11) 0.068(11) -0.010(9) -0.010(9) 0.044(9)
C2 0.034(7) 0.030(7) 0.029(6) 0.000(5) -0.002(5) 0.008(5)
C3 0.036(7) 0.045(7) 0.043(7) -0.002(6) -0.004(6) 0.024(6)
C4 0.052(8) 0.068(9) 0.051(8) -0.001(7) 0.004(7) 0.035(7)
C5 0.049(8) 0.068(9) 0.048(8) 0.000(7) 0.002(7) 0.030(7)
C6 0.047(8) 0.063(9) 0.042(8) 0.002(7) 0.007(6) 0.024(7)
C7 0.049(8) 0.044(7) 0.032(7) 0.000(6) 0.000(6) 0.026(6)
C8 0.042(7) 0.039(7) 0.038(7) -0.005(6) -0.012(6) 0.021(6)
C9 0.044(8) 0.062(9) 0.047(8) -0.003(7) 0.000(6) 0.027(7)
C10 0.031(7) 0.051(8) 0.043(7) -0.003(6) -0.008(6) 0.025(6)
C11 0.039(7) 0.056(8) 0.047(8) 0.004(6) -0.002(6) 0.031(6)
C12 0.059(9) 0.068(9) 0.049(8) -0.002(7) -0.005(7) 0.029(7)
C13 0.065(9) 0.064(9) 0.053(8) -0.007(7) -0.012(7) 0.031(8)
C14 0.096(15) 0.111(16) 0.067(12) -0.014(11) -0.027(11) 0.066(13)
C15 0.105(15) 0.092(14) 0.056(11) 0.003(10) -0.008(11) 0.053(12)
C16 0.106(16) 0.114(17) 0.073(13) -0.019(12) -0.028(12) 0.050(14)
C17 0.060(9) 0.085(10) 0.064(9) -0.004(8) -0.016(7) 0.045(8)
C18 0.056(9) 0.063(9) 0.059(9) -0.004(7) -0.007(7) 0.035(7)
C19 0.066(9) 0.080(10) 0.080(10) 0.000(8) 0.002(8) 0.044(8)
C20 0.11(2) 0.10(2) 0.14(3) -0.023(18) 0.012(18) 0.077(18)
C21 0.10(2) 0.12(2) 0.09(2) 0.002(17) 0.026(18) 0.050(17)
C22 0.10(2) 0.15(3) 0.11(2) 0.007(19) -0.005(17) 0.07(2)
C23 0.084(14) 0.057(12) 0.072(12) 0.010(10) -0.012(11) 0.005(10)
C24 0.033(7) 0.034(7) 0.033(7) 0.003(5) -0.001(5) 0.010(6)
C25 0.035(7) 0.045(8) 0.036(7) 0.006(6) -0.005(6) 0.012(6)
C26 0.063(9) 0.064(9) 0.051(8) 0.012(7) -0.006(7) 0.011(7)
C27 0.062(9) 0.063(9) 0.051(8) 0.008(7) 0.008(7) 0.014(7)
C28 0.054(9) 0.062(9) 0.038(8) 0.003(7) -0.001(7) 0.017(7)
C29 0.027(7) 0.045(8) 0.039(7) 0.003(6) 0.001(5) 0.013(6)
C30 0.042(7) 0.043(8) 0.033(7) 0.001(6) -0.006(6) 0.018(6)
C31 0.043(8) 0.039(7) 0.040(7) -0.002(6) 0.000(6) 0.014(6)
C32 0.036(7) 0.045(8) 0.038(7) -0.009(6) -0.006(6) 0.014(6)
C33 0.052(8) 0.045(8) 0.039(7) 0.000(6) -0.001(6) 0.017(7)
C34 0.056(9) 0.056(9) 0.051(8) -0.012(7) 0.001(7) 0.021(7)
C35 0.065(10) 0.067(10) 0.066(9) -0.005(8) 0.005(8) 0.023(8)
C36 0.118(18) 0.082(15) 0.086(15) 0.005(12) -0.008(13) 0.012(13)
C37 0.080(15) 0.104(17) 0.127(18) 0.009(14) 0.015(14) 0.025(13)
C38 0.087(15) 0.073(14) 0.106(16) -0.016(12) 0.013(12) 0.016(11)
C39 0.053(8) 0.056(8) 0.041(8) -0.012(7) -0.010(6) 0.016(7)
C40 0.042(8) 0.060(9) 0.044(8) -0.012(7) -0.004(6) 0.021(7)
C41 0.063(9) 0.067(9) 0.053(8) 0.001(7) -0.005(7) 0.030(7)
C42 0.14(2) 0.129(19) 0.082(15) -0.025(14) -0.024(14) 0.035(15)
C43 0.100(16) 0.120(17) 0.068(12) -0.013(12) 0.017(11) 0.062(13)
C44 0.095(13) 0.113(13) 0.073(12) 0.012(11) -0.008(10) 0.049(11)
C45 0.081(15) 0.118(18) 0.150(19) 0.054(15) 0.014(14) 0.037(14)
C46 0.044(8) 0.034(7) 0.051(8) -0.001(6) -0.010(6) 0.020(6)
C47 0.056(9) 0.062(9) 0.069(9) 0.011(7) 0.001(7) 0.037(7)
C48 0.085(11) 0.081(11) 0.079(11) 0.017(8) 0.007(9) 0.045(9)
C49 0.087(11) 0.081(11) 0.069(10) 0.010(8) -0.014(8) 0.042(9)
C50 0.062(9) 0.075(10) 0.060(9) 0.005(8) -0.014(7) 0.034(8)
C51 0.040(7) 0.065(9) 0.048(8) 0.004(7) -0.001(6) 0.034(7)
C52 0.039(7) 0.051(8) 0.053(8) -0.005(6) -0.008(6) 0.024(6)
C53 0.038(8) 0.049(8) 0.044(7) -0.002(6) 0.003(6) 0.009(6)
C54 0.028(7) 0.041(7) 0.044(7) 0.001(6) 0.000(5) 0.016(6)
C55 0.037(8) 0.059(9) 0.053(8) -0.003(7) 0.001(6) 0.013(7)
C56 0.053(9) 0.068(10) 0.066(9) 0.001(8) 0.004(7) 0.024(7)
C57 0.087(9) 0.108(10) 0.102(10) 0.000(8) 0.006(8) 0.043(7)
C58 0.102(13) 0.124(14) 0.122(14) -0.003(12) 0.005(12) 0.046(11)
C59 0.086(13) 0.109(13) 0.096(13) -0.001(11) -0.006(12) 0.034(11)
C60 0.090(13) 0.126(14) 0.105(13) -0.009(12) 0.017(11) 0.039(11)
C61 0.066(10) 0.072(10) 0.061(9) -0.002(8) 0.010(8) 0.025(8)
C62 0.059(9) 0.043(8) 0.053(8) -0.002(6) -0.001(7) 0.020(7)
C63 0.067(10) 0.057(9) 0.061(9) 0.018(7) 0.007(7) 0.025(7)
C64 0.104(16) 0.097(16) 0.097(15) 0.047(13) 0.028(13) 0.036(13)
C65 0.086(14) 0.068(12) 0.080(13) 0.006(10) 0.002(11) 0.037(11)
C66 0.101(16) 0.089(15) 0.066(13) 0.009(11) -0.006(11) 0.032(12)
C67 0.115(18) 0.114(18) 0.081(14) -0.038(13) -0.006(13) 0.036(14)
C68 0.042(8) 0.056(8) 0.035(7) -0.004(6) 0.002(6) 0.023(7)
C69 0.057(9) 0.066(9) 0.047(8) -0.015(7) -0.004(7) 0.027(7)
C70 0.085(11) 0.092(11) 0.069(10) -0.013(9) 0.012(9) 0.032(9)
C71 0.072(10) 0.091(11) 0.075(10) -0.013(8) 0.023(8) 0.037(8)
C72 0.058(9) 0.082(11) 0.078(10) -0.008(8) 0.013(8) 0.029(8)
C73 0.042(8) 0.067(9) 0.055(8) -0.011(7) 0.005(7) 0.020(7)
C74 0.038(8) 0.051(8) 0.048(8) -0.015(7) -0.003(6) 0.012(6)
C75 0.031(7) 0.037(7) 0.046(7) -0.014(6) -0.012(6) 0.013(6)
C76 0.035(7) 0.028(7) 0.042(7) -0.009(5) -0.006(6) 0.009(6)
C77 0.034(7) 0.048(8) 0.055(8) -0.010(6) -0.005(6) 0.020(6)
C78 0.046(8) 0.050(8) 0.048(8) -0.009(6) -0.011(6) 0.024(7)
C79 0.062(8) 0.074(8) 0.074(8) -0.010(7) -0.017(7) 0.035(6)
C80 0.063(11) 0.088(12) 0.083(13) -0.011(11) -0.019(10) 0.043(10)
C81 0.067(12) 0.086(13) 0.103(13) -0.009(11) -0.021(11) 0.035(10)
C82 0.074(12) 0.101(13) 0.087(13) -0.013(11) -0.019(11) 0.035(11)
C83 0.047(8) 0.040(7) 0.046(7) -0.014(6) -0.004(6) 0.020(6)
C84 0.054(8) 0.041(8) 0.050(8) -0.006(6) -0.007(6) 0.025(7)
C85 0.049(8) 0.055(9) 0.051(8) -0.017(7) -0.003(6) 0.025(7)
C86 0.056(11) 0.069(12) 0.085(13) -0.010(10) -0.003(9) 0.039(10)
C87 0.058(11) 0.056(11) 0.100(14) -0.018(10) -0.001(10) 0.035(9)
C88 0.071(13) 0.089(14) 0.089(14) -0.041(11) -0.003(10) 0.039(11)
C89 0.074(10) 0.064(10) 0.069(10) 0.010(8) -0.002(8) 0.038(8)
C90 0.17(2) 0.13(2) 0.14(2) 0.021(16) 0.019(17) 0.092(17)
C91 0.096(16) 0.090(15) 0.107(16) -0.013(13) -0.010(13) 0.048(12)
N1 0.021(6) 0.048(8) 0.042(7) -0.005(6) -0.001(5) 0.015(6)
N2 0.033(7) 0.039(7) 0.028(6) -0.006(5) -0.003(5) 0.009(6)
N3 0.045(8) 0.045(8) 0.039(7) -0.012(6) -0.018(6) 0.021(7)
N4 0.032(7) 0.042(8) 0.046(8) -0.013(6) -0.008(6) 0.010(6)
O1 0.044(6) 0.069(8) 0.045(6) -0.014(5) -0.012(5) 0.038(6)
O2 0.025(5) 0.042(6) 0.035(5) 0.000(4) 0.000(4) 0.015(5)
O3 0.058(7) 0.085(9) 0.023(5) -0.008(5) -0.012(5) 0.042(7)
O4 0.036(6) 0.028(6) 0.054(7) 0.001(5) -0.009(5) -0.006(5)
O5 0.027(5) 0.034(6) 0.037(6) -0.004(4) -0.004(4) -0.003(4)
O6 0.052(7) 0.051(7) 0.029(5) -0.002(5) -0.006(5) 0.024(6)
O7 0.073(10) 0.049(9) 0.120(13) 0.023(8) -0.016(9) 0.008(8)
O8 0.054(7) 0.046(7) 0.065(8) -0.005(6) -0.025(6) 0.021(6)
O9 0.041(6) 0.045(6) 0.042(6) 0.008(5) -0.004(5) 0.015(5)
O10 0.087(11) 0.058(9) 0.060(9) -0.023(7) 0.009(7) 0.005(8)
O11 0.039(6) 0.048(7) 0.042(6) 0.000(5) 0.003(5) 0.013(5)
O12 0.039(6) 0.056(7) 0.058(7) -0.021(6) -0.020(5) 0.025(6)
O13 0.048(7) 0.064(8) 0.043(6) 0.008(5) 0.004(5) 0.039(6)
O14 0.082(9) 0.072(8) 0.092(10) -0.015(7) -0.029(8) 0.054(8)
C21A 0.10(3) 0.12(3) 0.094(19) 0.007(18) 0.013(19) 0.06(2)
C20A 0.13(3) 0.11(2) 0.13(3) 0.010(19) 0.01(2) 0.07(2)
C22A 0.08(2) 0.10(2) 0.11(3) -0.02(2) 0.011(18) 0.046(16)
C58A 0.095(15) 0.113(15) 0.106(14) -0.007(13) 0.004(13) 0.045(12)
C59A 0.096(15) 0.113(14) 0.109(15) -0.003(13) 0.004(14) 0.039(12)
C60A 0.093(15) 0.114(15) 0.108(15) -0.005(13) 0.005(13) 0.049(12)
C82A 0.067(14) 0.088(14) 0.083(15) -0.004(13) -0.017(13) 0.039(12)
C81A 0.066(13) 0.085(14) 0.090(14) -0.011(13) -0.016(13) 0.044(11)
C80A 0.071(14) 0.092(14) 0.089(14) -0.011(13) -0.010(13) 0.034(12)
C91A 0.103(16) 0.090(14) 0.104(16) -0.013(14) -0.007(14) 0.055(13)

loop_
_atom_type_symbol
_atom_type_description
_atom_type_scat_dispersion_real
_atom_type_scat_dispersion_imag
_atom_type_scat_source
C C 0.0181 0.0091 'International Tables Vol C Tables 4.2.6.8 and 6.1.1.4'
H H 0.0000 0.0000 'International Tables Vol C Tables 4.2.6.8 and 6.1.1.4'
Dy Dy -9.8046 9.8477 'International Tables Vol C Tables 4.2.6.8 and 6.1.1.4'
N N 0.0311 0.0180 'International Tables Vol C Tables 4.2.6.8 and 6.1.1.4'
O O 0.0492 0.0322 'International Tables Vol C Tables 4.2.6.8 and 6.1.1.4'

loop_
_geom_angle_atom_site_label_1
_geom_angle_atom_site_label_2
_geom_angle_atom_site_label_3
_geom_angle
_geom_angle_site_symmetry_1
_geom_angle_site_symmetry_3
_geom_angle_publ_flag
N2 Dy1 N3 79.8(4) . . ?
N2 Dy1 O1 152.1(4) . . ?
N2 Dy1 O13 76.0(4) . . ?
N3 Dy1 O1 73.8(4) . . ?
O2 Dy1 N2 143.6(4) . . ?
O2 Dy1 N3 136.5(4) . . ?
O2 Dy1 O1 63.1(3) . . ?
O2 Dy1 O5 74.3(3) . . ?
O2 Dy1 O13 76.0(4) . . ?
O5 Dy1 N2 74.0(4) . . ?
O5 Dy1 N3 138.7(4) . . ?
O5 Dy1 O1 121.7(4) . . ?
O5 Dy1 O13 68.1(4) . . ?
O8 Dy1 N2 86.0(4) . . ?
O8 Dy1 N3 71.8(4) . . ?
O8 Dy1 O1 77.4(4) . . ?
O8 Dy1 O2 102.5(4) . . ?
O8 Dy1 O5 75.1(4) . . ?
O8 Dy1 O13 142.1(4) . . ?
O9 Dy1 N2 99.7(4) . . ?
O9 Dy1 N3 67.5(4) . . ?
O9 Dy1 O1 78.6(4) . . ?
O9 Dy1 O2 97.6(4) . . ?
O9 Dy1 O5 147.6(4) . . ?
O9 Dy1 O8 137.0(4) . . ?
O9 Dy1 O13 79.5(4) . . ?
O13 Dy1 N3 134.7(4) . . ?
O13 Dy1 O1 129.9(3) . . ?
N4 Dy2 N1 79.7(4) . . ?
N4 Dy2 O14 124.6(5) . . ?
O2 Dy2 N1 69.4(4) . . ?
O2 Dy2 N4 148.2(4) . . ?
O2 Dy2 O4 134.6(3) . . ?
O2 Dy2 O5 74.3(3) . . ?
O2 Dy2 O14 76.0(4) . . ?
O4 Dy2 N1 153.0(4) . . ?
O4 Dy2 N4 77.2(4) . . ?
O4 Dy2 O14 71.6(5) . . ?
O5 Dy2 N1 126.3(4) . . ?
O5 Dy2 N4 133.5(4) . . ?
O5 Dy2 O4 64.5(3) . . ?
O5 Dy2 O14 67.8(4) . . ?
O11 Dy2 N1 79.8(4) . . ?
O11 Dy2 N4 72.8(4) . . ?
O11 Dy2 O2 107.8(4) . . ?
O11 Dy2 O4 80.0(4) . . ?
O11 Dy2 O5 75.2(4) . . ?
O11 Dy2 O12 139.1(4) . . ?
O11 Dy2 O14 140.3(4) . . ?
O12 Dy2 N1 82.2(4) . . ?
O12 Dy2 N4 68.0(4) . . ?
O12 Dy2 O2 99.6(4) . . ?
O12 Dy2 O4 101.9(4) . . ?
O12 Dy2 O5 142.8(4) . . ?
O12 Dy2 O14 75.1(4) . . ?
O14 Dy2 N1 134.4(4) . . ?
H1A C1 H1B 109.5 . . ?
H1A C1 H1C 109.5 . . ?
H1B C1 H1C 109.5 . . ?
O1 C1 H1A 109.5 . . ?
O1 C1 H1B 109.5 . . ?
O1 C1 H1C 109.5 . . ?
C7 C2 C3 117.0(13) . . ?
O2 C2 C3 117.5(13) . . ?
O2 C2 C7 125.4(14) . . ?
C4 C3 C2 121.9(14) . . ?
O1 C3 C2 113.5(13) . . ?
O1 C3 C4 124.5(14) . . ?
C3 C4 H4 121.1 . . ?
C5 C4 C3 117.8(16) . . ?
C5 C4 H4 121.1 . . ?
C4 C5 H5 119.2 . . ?
C6 C5 C4 121.6(17) . . ?
C6 C5 H5 119.2 . . ?
C5 C6 H6 119.9 . . ?
C5 C6 C7 120.1(17) . . ?
C7 C6 H6 119.9 . . ?
C2 C7 C8 118.6(13) . . ?
C6 C7 C2 121.3(15) . . ?
C6 C7 C8 120.0(15) . . ?
N1 C8 C7 129.7(14) . . ?
N1 C8 O3 115.3(14) . . ?
O3 C8 C7 114.9(13) . . ?
C10 C9 H9 120.7 . . ?
C18 C9 H9 120.7 . . ?
C18 C9 C10 118.5(16) . . ?
C9 C10 C11 119.1(14) . . ?
C9 C10 N1 132.6(14) . . ?
C11 C10 N1 108.1(13) . . ?
C12 C11 C10 125.2(15) . . ?
C12 C11 O3 128.7(15) . . ?
O3 C11 C10 106.1(12) . . ?
C11 C12 C13 121.0(17) . . ?
C17 C12 C11 110.9(17) . . ?
C17 C12 C13 127.8(17) . . ?
C12 C13 C15 107.9(16) . . ?
C14 C13 C12 109.7(17) . . ?
C14 C13 C15 111.7(19) . . ?
C16 C13 C12 111.6(18) . . ?
C16 C13 C14 107.7(18) . . ?
C16 C13 C15 108.3(19) . . ?
C13 C14 H14A 109.3 . . ?
C13 C14 H14B 109.4 . . ?
C13 C14 H14C 109.8 . . ?
H14A C14 H14B 109.4 . . ?
H14A C14 H14C 109.4 . . ?
H14B C14 H14C 109.5 . . ?
C13 C15 H15A 109.5 . . ?
C13 C15 H15B 109.5 . . ?
C13 C15 H15C 109.5 . . ?
H15A C15 H15B 109.5 . . ?
H15A C15 H15C 109.5 . . ?
H15B C15 H15C 109.5 . . ?
C13 C16 H16A 109.5 . . ?
C13 C16 H16B 109.5 . . ?
C13 C16 H16C 109.5 . . ?
H16A C16 H16B 109.5 . . ?
H16A C16 H16C 109.5 . . ?
H16B C16 H16C 109.5 . . ?
C12 C17 H17 116.0 . . ?
C12 C17 C18 128.0(18) . . ?
C18 C17 H17 116.0 . . ?
C9 C18 C17 117.7(17) . . ?
C9 C18 C19 120.2(17) . . ?
C17 C18 C19 122.0(17) . . ?
C20 C19 C18 109(2) . . ?
C20 C19 C21 108(3) . . ?
C20 C19 C22 113(3) . . ?
C21 C19 C18 109(2) . . ?
C22 C19 C18 114(3) . . ?
C22 C19 C21 104(3) . . ?
C21A C19 C18 109(3) . . ?
C21A C19 C20A 108(4) . . ?
C20A C19 C18 106(3) . . ?
C22A C19 C18 113(3) . . ?
C22A C19 C21A 112(4) . . ?
C22A C19 C20A 108(4) . . ?
C19 C20 H20A 109.5 . . ?
C19 C20 H20B 109.5 . . ?
C19 C20 H20C 109.5 . . ?
H20A C20 H20B 109.5 . . ?
H20A C20 H20C 109.5 . . ?
H20B C20 H20C 109.5 . . ?
C19 C21 H21A 109.5 . . ?
C19 C21 H21B 109.5 . . ?
C19 C21 H21C 109.5 . . ?
H21A C21 H21B 109.5 . . ?
H21A C21 H21C 109.5 . . ?
H21B C21 H21C 109.5 . . ?
C19 C22 H22A 109.8 . . ?
C19 C22 H22B 107.9 . . ?
C19 C22 H22C 110.7 . . ?
H22A C22 H22B 109.4 . . ?
H22A C22 H22C 109.5 . . ?
H22B C22 H22C 109.4 . . ?
H23A C23 H23B 109.5 . . ?
H23A C23 H23C 109.5 . . ?
H23B C23 H23C 109.5 . . ?
O4 C23 H23A 109.5 . . ?
O4 C23 H23B 109.5 . . ?
O4 C23 H23C 109.5 . . ?
C25 C24 C29 116.0(13) . . ?
O5 C24 C25 119.0(13) . . ?
O5 C24 C29 125.0(13) . . ?
C24 C25 O4 113.6(13) . . ?
C26 C25 C24 125.2(15) . . ?
C26 C25 O4 121.1(15) . . ?
C25 C26 H26 121.1 . . ?
C25 C26 C27 117.8(18) . . ?
C27 C26 H26 121.1 . . ?
C26 C27 H27 120.4 . . ?
C28 C27 C26 119.1(18) . . ?
C28 C27 H27 120.4 . . ?
C27 C28 H28 118.2 . . ?
C27 C28 C29 123.6(17) . . ?
C29 C28 H28 118.2 . . ?
C24 C29 C30 121.6(14) . . ?
C28 C29 C24 118.2(14) . . ?
C28 C29 C30 120.2(15) . . ?
N2 C30 C29 132.8(14) . . ?
N2 C30 O6 111.3(13) . . ?
O6 C30 C29 115.7(13) . . ?
C32 C31 O6 106.4(13) . . ?
C40 C31 C32 127.6(16) . . ?
C40 C31 O6 126.0(15) . . ?
C31 C32 N2 109.6(13) . . ?
C33 C32 C31 121.3(14) . . ?
C33 C32 N2 129.1(14) . . ?
C32 C33 H33 120.7 . . ?
C32 C33 C34 118.6(15) . . ?
C34 C33 H33 120.7 . . ?
C33 C34 C35 122.7(16) . . ?
C39 C34 C33 115.3(16) . . ?
C39 C34 C35 122.0(16) . . ?
C34 C35 C37 105.9(19) . . ?
C34 C35 C38 109.3(18) . . ?
C36 C35 C34 113.6(19) . . ?
C36 C35 C37 106(2) . . ?
C36 C35 C38 113(2) . . ?
C38 C35 C37 109(2) . . ?
C35 C36 H36A 109.4 . . ?
C35 C36 H36B 109.4 . . ?
C35 C36 H36C 109.6 . . ?
H36A C36 H36B 109.5 . . ?
H36A C36 H36C 109.5 . . ?
H36B C36 H36C 109.5 . . ?
C35 C37 H37A 109.5 . . ?
C35 C37 H37B 109.5 . . ?
C35 C37 H37C 109.5 . . ?
H37A C37 H37B 109.5 . . ?
H37A C37 H37C 109.5 . . ?
H37B C37 H37C 109.5 . . ?
C35 C38 H38A 109.5 . . ?
C35 C38 H38B 109.5 . . ?
C35 C38 H38C 109.5 . . ?
H38A C38 H38B 109.5 . . ?
H38A C38 H38C 109.5 . . ?
H38B C38 H38C 109.5 . . ?
C34 C39 H39 117.5 . . ?
C40 C39 C34 125.0(15) . . ?
C40 C39 H39 117.5 . . ?
C31 C40 C39 112.0(15) . . ?
C31 C40 C41 125.9(16) . . ?
C39 C40 C41 121.9(15) . . ?
C40 C41 C43 109.4(16) . . ?
C40 C41 C44 107.8(17) . . ?
C42 C41 C40 112.2(18) . . ?
C42 C41 C43 109(2) . . ?
C42 C41 C44 112(2) . . ?
C43 C41 C44 106.3(19) . . ?
C41 C42 H42A 109.5 . . ?
C41 C42 H42B 109.5 . . ?
C41 C42 H42C 109.5 . . ?
H42A C42 H42B 109.5 . . ?
H42A C42 H42C 109.5 . . ?
H42B C42 H42C 109.5 . . ?
C41 C43 H43A 109.5 . . ?
C41 C43 H43B 109.5 . . ?
C41 C43 H43C 109.5 . . ?
H43A C43 H43B 109.5 . . ?
H43A C43 H43C 109.5 . . ?
H43B C43 H43C 109.5 . . ?
C41 C44 H44A 109.5 . . ?
C41 C44 H44B 109.5 . . ?
C41 C44 H44C 109.5 . . ?
H44A C44 H44B 109.5 . . ?
H44A C44 H44C 109.5 . . ?
H44B C44 H44C 109.5 . . ?
H45A C45 H45B 109.5 . . ?
H45A C45 H45C 109.5 . . ?
H45B C45 H45C 109.5 . . ?
O7 C45 H45A 109.5 . . ?
O7 C45 H45B 109.5 . . ?
O7 C45 H45C 109.5 . . ?
C51 C46 C47 117.4(15) . . ?
O8 C46 C47 119.4(15) . . ?
O8 C46 C51 123.1(15) . . ?
C48 C47 C46 120.9(19) . . ?
C48 C47 O7 126.3(19) . . ?
O7 C47 C46 112.8(16) . . ?
C47 C48 H48 119.1 . . ?
C47 C48 C49 122(2) . . ?
C49 C48 H48 119.1 . . ?
C48 C49 H49 120.1 . . ?
C50 C49 C48 120(2) . . ?
C50 C49 H49 120.1 . . ?
C49 C50 H50 119.1 . . ?
C49 C50 C51 122(2) . . ?
C51 C50 H50 119.1 . . ?
C46 C51 C50 118.0(17) . . ?
C46 C51 C52 124.0(15) . . ?
C50 C51 C52 117.6(16) . . ?
C51 C52 H52 118.7 . . ?
N3 C52 C51 122.5(15) . . ?
N3 C52 H52 118.7 . . ?
C54 C53 C62 117.6(15) . . ?
O9 C53 C54 118.3(14) . . ?
O9 C53 C62 124.1(16) . . ?
C55 C54 C53 120.5(15) . . ?
N3 C54 C53 115.8(13) . . ?
N3 C54 C55 123.7(15) . . ?
C54 C55 H55 119.0 . . ?
C56 C55 C54 121.9(17) . . ?
C56 C55 H55 119.0 . . ?
C55 C56 C57 122.7(16) . . ?
C55 C56 C61 115.7(18) . . ?
C61 C56 C57 121.3(19) . . ?
C58 C57 C56 110.4(19) . . ?
C58 C57 C59 104(3) . . ?
C58 C57 C60 117(3) . . ?
C59 C57 C56 109(2) . . ?
C60 C57 C56 111(2) . . ?
C60 C57 C59 106(3) . . ?
C58A C57 C56 110(2) . . ?
C58A C57 C59A 112.4(19) . . ?
C58A C57 C60A 98(5) . . ?
C59A C57 C56 118(4) . . ?
C59A C57 C60A 111.9(19) . . ?
C60A C57 C56 105(4) . . ?
C57 C58 H58A 109.5 . . ?
C57 C58 H58B 109.5 . . ?
C57 C58 H58C 109.5 . . ?
H58A C58 H58B 109.5 . . ?
H58A C58 H58C 109.5 . . ?
H58B C58 H58C 109.5 . . ?
C57 C59 H59A 109.5 . . ?
C57 C59 H59B 109.5 . . ?
C57 C59 H59C 109.5 . . ?
H59A C59 H59B 109.5 . . ?
H59A C59 H59C 109.5 . . ?
H59B C59 H59C 109.5 . . ?
C57 C60 H60A 109.5 . . ?
C57 C60 H60B 109.5 . . ?
C57 C60 H60C 109.5 . . ?
H60A C60 H60B 109.5 . . ?
H60A C60 H60C 109.5 . . ?
H60B C60 H60C 109.5 . . ?
C56 C61 H61 116.6 . . ?
C62 C61 C56 127(2) . . ?
C62 C61 H61 116.6 . . ?
C53 C62 C63 117.7(16) . . ?
C61 C62 C53 117.3(18) . . ?
C61 C62 C63 124.9(17) . . ?
C64 C63 C62 109.1(18) . . ?
C65 C63 C62 108.9(16) . . ?
C65 C63 C64 110.9(19) . . ?
C65 C63 C66 112(2) . . ?
C66 C63 C62 108.4(16) . . ?
C66 C63 C64 107.1(18) . . ?
C63 C64 H64A 109.5 . . ?
C63 C64 H64B 109.5 . . ?
C63 C64 H64C 109.5 . . ?
H64A C64 H64B 109.5 . . ?
H64A C64 H64C 109.5 . . ?
H64B C64 H64C 109.5 . . ?
C63 C65 H65A 109.5 . . ?
C63 C65 H65B 109.5 . . ?
C63 C65 H65C 109.5 . . ?
H65A C65 H65B 109.5 . . ?
H65A C65 H65C 109.5 . . ?
H65B C65 H65C 109.5 . . ?
C63 C66 H66A 109.5 . . ?
C63 C66 H66B 109.5 . . ?
C63 C66 H66C 109.5 . . ?
H66A C66 H66B 109.5 . . ?
H66A C66 H66C 109.5 . . ?
H66B C66 H66C 109.5 . . ?
H67A C67 H67B 109.5 . . ?
H67A C67 H67C 109.5 . . ?
H67B C67 H67C 109.5 . . ?
O10 C67 H67A 109.5 . . ?
O10 C67 H67B 109.5 . . ?
O10 C67 H67C 109.5 . . ?
C73 C68 C69 118.5(15) . . ?
O11 C68 C69 117.9(15) . . ?
O11 C68 C73 123.5(15) . . ?
C70 C69 C68 120.0(19) . . ?
O10 C69 C68 113.4(16) . . ?
O10 C69 C70 126.6(18) . . ?
C69 C70 H70 119.6 . . ?
C69 C70 C71 121(2) . . ?
C71 C70 H70 119.6 . . ?
C70 C71 H71 118.7 . . ?
C72 C71 C70 123(2) . . ?
C72 C71 H71 118.7 . . ?
C71 C72 H72 120.6 . . ?
C71 C72 C73 119(2) . . ?
C73 C72 H72 120.6 . . ?
C68 C73 C72 119.1(17) . . ?
C68 C73 C74 122.1(16) . . ?
C72 C73 C74 118.6(17) . . ?
C73 C74 H74 116.9 . . ?
N4 C74 C73 126.2(15) . . ?
N4 C74 H74 116.9 . . ?
C76 C75 C84 119.7(14) . . ?
C76 C75 O12 119.2(13) . . ?
O12 C75 C84 121.1(14) . . ?
C75 C76 C77 122.2(14) . . ?
C75 C76 N4 114.5(13) . . ?
C77 C76 N4 122.7(14) . . ?
C76 C77 H77 120.1 . . ?
C78 C77 C76 119.7(15) . . ?
C78 C77 H77 120.1 . . ?
C77 C78 C79 121.2(15) . . ?
C83 C78 C77 117.7(15) . . ?
C83 C78 C79 120.9(15) . . ?
C80 C79 C78 111.2(18) . . ?
C80 C79 C81 105(2) . . ?
C81 C79 C78 110.1(18) . . ?
C82 C79 C78 110.2(19) . . ?
C82 C79 C80 113(2) . . ?
C82 C79 C81 107(2) . . ?
C82A C79 C78 111(3) . . ?
C81A C79 C78 121(3) . . ?
C81A C79 C82A 115(4) . . ?
C81A C79 C80A 103(4) . . ?
C80A C79 C78 110(3) . . ?
C80A C79 C82A 94(4) . . ?
C79 C80 H80A 109.5 . . ?
C79 C80 H80B 109.5 . . ?
C79 C80 H80C 109.5 . . ?
H80A C80 H80B 109.5 . . ?
H80A C80 H80C 109.5 . . ?
H80B C80 H80C 109.5 . . ?
C79 C81 H81A 107.7 . . ?
C79 C81 H81B 112.0 . . ?
C79 C81 H81C 108.7 . . ?
H81A C81 H81B 109.5 . . ?
H81A C81 H81C 109.4 . . ?
H81B C81 H81C 109.5 . . ?
C79 C82 H82A 109.5 . . ?
C79 C82 H82B 109.5 . . ?
C79 C82 H82C 109.5 . . ?
H82A C82 H82B 109.5 . . ?
H82A C82 H82C 109.5 . . ?
H82B C82 H82C 109.5 . . ?
C78 C83 H83 117.7 . . ?
C78 C83 C84 124.6(15) . . ?
C84 C83 H83 117.7 . . ?
C75 C84 C85 122.4(14) . . ?
C83 C84 C75 115.8(15) . . ?
C83 C84 C85 121.8(15) . . ?
C84 C85 C86 110.3(15) . . ?
C84 C85 C87 109.5(15) . . ?
C84 C85 C88 113.0(15) . . ?
C86 C85 C88 106.8(16) . . ?
C87 C85 C86 109.1(15) . . ?
C87 C85 C88 108.1(16) . . ?
C85 C86 H86A 109.5 . . ?
C85 C86 H86B 109.5 . . ?
C85 C86 H86C 109.5 . . ?
H86A C86 H86B 109.5 . . ?
H86A C86 H86C 109.5 . . ?
H86B C86 H86C 109.5 . . ?
C85 C87 H87A 109.5 . . ?
C85 C87 H87B 109.5 . . ?
C85 C87 H87C 109.5 . . ?
H87A C87 H87B 109.5 . . ?
H87A C87 H87C 109.5 . . ?
H87B C87 H87C 109.5 . . ?
C85 C88 H88A 109.5 . . ?
C85 C88 H88B 109.5 . . ?
C85 C88 H88C 109.5 . . ?
H88A C88 H88B 109.5 . . ?
H88A C88 H88C 109.5 . . ?
H88B C88 H88C 109.5 . . ?
H89A C89 H89B 107.4 . . ?
C90 C89 H89A 108.4 . . ?
C90 C89 H89B 108.4 . . ?
O13 C89 H89A 108.4 . . ?
O13 C89 H89B 108.4 . . ?
O13 C89 C90 116(2) . . ?
C89 C90 H90A 109.5 . . ?
C89 C90 H90B 109.5 . . ?
C89 C90 H90C 109.5 . . ?
H90A C90 H90B 109.5 . . ?
H90A C90 H90C 109.5 . . ?
H90B C90 H90C 109.5 . . ?
H91A C91 H91B 109.5 . . ?
H91A C91 H91C 109.4 . . ?
H91B C91 H91C 109.4 . . ?
O14 C91 H91A 109.0 . . ?
O14 C91 H91B 114.8 . . ?
O14 C91 H91C 104.6 . . ?
C8 N1 Dy2 118.0(10) . . ?
C8 N1 C10 104.9(12) . . ?
C10 N1 Dy2 125.9(9) . . ?
C30 N2 Dy1 123.3(10) . . ?
C30 N2 C32 106.2(12) . . ?
C32 N2 Dy1 125.4(9) . . ?
C52 N3 Dy1 126.4(11) . . ?
C52 N3 C54 121.9(14) . . ?
C54 N3 Dy1 111.6(9) . . ?
C74 N4 Dy2 125.9(10) . . ?
C74 N4 C76 121.4(13) . . ?
C76 N4 Dy2 112.5(9) . . ?
C1 O1 Dy1 129.1(10) . . ?
C3 O1 Dy1 112.7(8) . . ?
C3 O1 C1 117.4(13) . . ?
Dy2 O2 Dy1 108.8(4) . . ?
C2 O2 Dy1 121.6(8) . . ?
C2 O2 Dy2 128.6(9) . . ?
C8 O3 C11 105.3(12) . . ?
C23 O4 Dy2 123.2(11) . . ?
C25 O4 Dy2 118.0(8) . . ?
C25 O4 C23 118.4(13) . . ?
Dy1 O5 Dy2 102.7(4) . . ?
C24 O5 Dy1 135.2(9) . . ?
C24 O5 Dy2 121.9(9) . . ?
C30 O6 C31 106.5(11) . . ?
C47 O7 C45 118(2) . . ?
C46 O8 Dy1 128.1(10) . . ?
C53 O9 Dy1 122.6(10) . . ?
C69 O10 C67 119.5(18) . . ?
C68 O11 Dy2 129.8(10) . . ?
C75 O12 Dy2 121.8(9) . . ?
Dy1 O13 H13 120(2) . . ?
C89 O13 Dy1 129.1(11) . . ?
C89 O13 H13 106(3) . . ?
Dy2 O14 H14D 111.7 . . ?
Dy2 O14 H14 126.5 . . ?
C91 O14 Dy2 127.7(17) . . ?
C91 O14 H14 105.8 . . ?
C91A O14 Dy2 133.0(19) . . ?
C91A O14 H14D 109.9 . . ?
C19 C21A H21D 109.5 . . ?
C19 C21A H21E 109.5 . . ?
C19 C21A H21F 109.5 . . ?
H21D C21A H21E 109.5 . . ?
H21D C21A H21F 109.5 . . ?
H21E C21A H21F 109.5 . . ?
C19 C20A H20D 111.9 . . ?
C19 C20A H20E 110.0 . . ?
C19 C20A H20F 106.5 . . ?
H20D C20A H20E 109.5 . . ?
H20D C20A H20F 109.5 . . ?
H20E C20A H20F 109.4 . . ?
C19 C22A H22D 109.5 . . ?
C19 C22A H22E 109.5 . . ?
C19 C22A H22F 109.5 . . ?
H22D C22A H22E 109.5 . . ?
H22D C22A H22F 109.5 . . ?
H22E C22A H22F 109.5 . . ?
C57 C58A H58D 109.5 . . ?
C57 C58A H58E 109.5 . . ?
C57 C58A H58F 109.5 . . ?
H58D C58A H58E 109.5 . . ?
H58D C58A H58F 109.5 . . ?
H58E C58A H58F 109.5 . . ?
C57 C59A H59D 106.4 . . ?
C57 C59A H59E 114.2 . . ?
C57 C59A H59F 107.6 . . ?
H59D C59A H59E 109.6 . . ?
H59D C59A H59F 109.4 . . ?
H59E C59A H59F 109.5 . . ?
C57 C60A H60D 109.5 . . ?
C57 C60A H60E 109.5 . . ?
C57 C60A H60F 109.5 . . ?
H60D C60A H60E 109.5 . . ?
H60D C60A H60F 109.5 . . ?
H60E C60A H60F 109.5 . . ?
C79 C82A H82D 109.5 . . ?
C79 C82A H82E 109.5 . . ?
C79 C82A H82F 109.5 . . ?
H82D C82A H82E 109.5 . . ?
H82D C82A H82F 109.5 . . ?
H82E C82A H82F 109.5 . . ?
C79 C81A H81D 109.5 . . ?
C79 C81A H81E 109.5 . . ?
C79 C81A H81F 109.5 . . ?
H81D C81A H81E 109.5 . . ?
H81D C81A H81F 109.5 . . ?
H81E C81A H81F 109.5 . . ?
C79 C80A H80D 111.2 . . ?
C79 C80A H80E 119.2 . . ?
C79 C80A H80F 97.1 . . ?
H80D C80A H80E 109.5 . . ?
H80D C80A H80F 109.5 . . ?
H80E C80A H80F 109.5 . . ?
O14 C91A H91D 109.5 . . ?
O14 C91A H91E 109.5 . . ?
O14 C91A H91F 109.5 . . ?
H91D C91A H91E 109.5 . . ?
H91D C91A H91F 109.5 . . ?
H91E C91A H91F 109.5 . . ?

loop_
_geom_bond_atom_site_label_1
_geom_bond_atom_site_label_2
_geom_bond_distance
_geom_bond_site_symmetry_2
_geom_bond_publ_flag
Dy1 N2 2.487(11) . ?
Dy1 N3 2.497(13) . ?
Dy1 O1 2.595(11) . ?
Dy1 O2 2.308(9) . ?
Dy1 O5 2.392(10) . ?
Dy1 O8 2.239(11) . ?
Dy1 O9 2.222(10) . ?
Dy1 O13 2.490(10) . ?
Dy2 N1 2.543(13) . ?
Dy2 N4 2.484(12) . ?
Dy2 O2 2.298(9) . ?
Dy2 O4 2.465(11) . ?
Dy2 O5 2.401(10) . ?
Dy2 O11 2.206(11) . ?
Dy2 O12 2.213(10) . ?
Dy2 O14 2.517(10) . ?
C1 H1A 0.9600 . ?
C1 H1B 0.9600 . ?
C1 H1C 0.9600 . ?
C1 O1 1.428(19) . ?
C2 C3 1.42(2) . ?
C2 C7 1.40(2) . ?
C2 O2 1.320(16) . ?
C3 C4 1.39(2) . ?
C3 O1 1.365(17) . ?
C4 H4 0.9300 . ?
C4 C5 1.39(2) . ?
C5 H5 0.9300 . ?
C5 C6 1.37(2) . ?
C6 H6 0.9300 . ?
C6 C7 1.38(2) . ?
C7 C8 1.45(2) . ?
C8 N1 1.283(19) . ?
C8 O3 1.360(17) . ?
C9 H9 0.9300 . ?
C9 C10 1.38(2) . ?
C9 C18 1.37(2) . ?
C10 C11 1.40(2) . ?
C10 N1 1.423(18) . ?
C11 C12 1.38(2) . ?
C11 O3 1.398(18) . ?
C12 C13 1.54(2) . ?
C12 C17 1.35(3) . ?
C13 C14 1.50(3) . ?
C13 C15 1.55(3) . ?
C13 C16 1.46(3) . ?
C14 H14A 0.9608 . ?
C14 H14B 0.9599 . ?
C14 H14C 0.9602 . ?
C15 H15A 0.9600 . ?
C15 H15B 0.9600 . ?
C15 H15C 0.9600 . ?
C16 H16A 0.9600 . ?
C16 H16B 0.9600 . ?
C16 H16C 0.9600 . ?
C17 H17 0.9300 . ?
C17 C18 1.40(3) . ?
C18 C19 1.53(3) . ?
C19 C20 1.502(12) . ?
C19 C21 1.504(13) . ?
C19 C22 1.504(13) . ?
C19 C21A 1.500(13) . ?
C19 C20A 1.500(12) . ?
C19 C22A 1.499(13) . ?
C20 H20A 0.9600 . ?
C20 H20B 0.9600 . ?
C20 H20C 0.9600 . ?
C21 H21A 0.9600 . ?
C21 H21B 0.9600 . ?
C21 H21C 0.9600 . ?
C22 H22A 0.9598 . ?
C22 H22B 0.9601 . ?
C22 H22C 0.9601 . ?
C23 H23A 0.9600 . ?
C23 H23B 0.9600 . ?
C23 H23C 0.9600 . ?
C23 O4 1.43(2) . ?
C24 C25 1.40(2) . ?
C24 C29 1.42(2) . ?
C24 O5 1.302(17) . ?
C25 C26 1.35(2) . ?
C25 O4 1.406(18) . ?
C26 H26 0.9300 . ?
C26 C27 1.42(3) . ?
C27 H27 0.9300 . ?
C27 C28 1.33(3) . ?
C28 H28 0.9300 . ?
C28 C29 1.41(2) . ?
C29 C30 1.42(2) . ?
C30 N2 1.316(19) . ?
C30 O6 1.393(17) . ?
C31 C32 1.37(2) . ?
C31 C40 1.33(2) . ?
C31 O6 1.399(18) . ?
C32 C33 1.35(2) . ?
C32 N2 1.411(18) . ?
C33 H33 0.9300 . ?
C33 C34 1.45(2) . ?
C34 C35 1.49(3) . ?
C34 C39 1.44(2) . ?
C35 C36 1.44(3) . ?
C35 C37 1.56(3) . ?
C35 C38 1.49(3) . ?
C36 H36A 0.9606 . ?
C36 H36B 0.9600 . ?
C36 H36C 0.9596 . ?
C37 H37A 0.9600 . ?
C37 H37B 0.9600 . ?
C37 H37C 0.9600 . ?
C38 H38A 0.9600 . ?
C38 H38B 0.9600 . ?
C38 H38C 0.9600 . ?
C39 H39 0.9300 . ?
C39 C40 1.43(2) . ?
C40 C41 1.53(2) . ?
C41 C42 1.51(3) . ?
C41 C43 1.54(3) . ?
C41 C44 1.54(3) . ?
C42 H42A 0.9600 . ?
C42 H42B 0.9600 . ?
C42 H42C 0.9600 . ?
C43 H43A 0.9600 . ?
C43 H43B 0.9600 . ?
C43 H43C 0.9600 . ?
C44 H44A 0.9600 . ?
C44 H44B 0.9600 . ?
C44 H44C 0.9600 . ?
C45 H45A 0.9600 . ?
C45 H45B 0.9600 . ?
C45 H45C 0.9600 . ?
C45 O7 1.38(3) . ?
C46 C47 1.43(2) . ?
C46 C51 1.39(2) . ?
C46 O8 1.311(18) . ?
C47 C48 1.34(3) . ?
C47 O7 1.35(2) . ?
C48 H48 0.9300 . ?
C48 C49 1.35(3) . ?
C49 H49 0.9300 . ?
C49 C50 1.34(3) . ?
C50 H50 0.9300 . ?
C50 C51 1.43(2) . ?
C51 C52 1.45(2) . ?
C52 H52 0.9300 . ?
C52 N3 1.321(19) . ?
C53 C54 1.42(2) . ?
C53 C62 1.45(2) . ?
C53 O9 1.300(19) . ?
C54 C55 1.41(2) . ?
C54 N3 1.38(2) . ?
C55 H55 0.9300 . ?
C55 C56 1.38(3) . ?
C56 C57 1.55(3) . ?
C56 C61 1.40(3) . ?
C57 C58 1.495(12) . ?
C57 C59 1.508(12) . ?
C57 C60 1.506(12) . ?
C57 C58A 1.500(12) . ?
C57 C59A 1.503(13) . ?
C57 C60A 1.504(13) . ?
C58 H58A 0.9600 . ?
C58 H58B 0.9600 . ?
C58 H58C 0.9600 . ?
C59 H59A 0.9600 . ?
C59 H59B 0.9600 . ?
C59 H59C 0.9600 . ?
C60 H60A 0.9600 . ?
C60 H60B 0.9600 . ?
C60 H60C 0.9600 . ?
C61 H61 0.9300 . ?
C61 C62 1.36(3) . ?
C62 C63 1.57(3) . ?
C63 C64 1.57(3) . ?
C63 C65 1.46(3) . ?
C63 C66 1.54(3) . ?
C64 H64A 0.9600 . ?
C64 H64B 0.9600 . ?
C64 H64C 0.9600 . ?
C65 H65A 0.9600 . ?
C65 H65B 0.9600 . ?
C65 H65C 0.9600 . ?
C66 H66A 0.9600 . ?
C66 H66B 0.9600 . ?
C66 H66C 0.9600 . ?
C67 H67A 0.9600 . ?
C67 H67B 0.9600 . ?
C67 H67C 0.9600 . ?
C67 O10 1.39(2) . ?
C68 C69 1.45(2) . ?
C68 C73 1.39(2) . ?
C68 O11 1.329(18) . ?
C69 C70 1.34(3) . ?
C69 O10 1.33(2) . ?
C70 H70 0.9300 . ?
C70 C71 1.36(3) . ?
C71 H71 0.9300 . ?
C71 C72 1.35(3) . ?
C72 H72 0.9300 . ?
C72 C73 1.43(2) . ?
C73 C74 1.44(2) . ?
C74 H74 0.9300 . ?
C74 N4 1.27(2) . ?
C75 C76 1.36(2) . ?
C75 C84 1.44(2) . ?
C75 O12 1.374(17) . ?
C76 C77 1.39(2) . ?
C76 N4 1.450(18) . ?
C77 H77 0.9300 . ?
C77 C78 1.39(2) . ?
C78 C79 1.54(2) . ?
C78 C83 1.38(2) . ?
C79 C80 1.501(12) . ?
C79 C81 1.503(12) . ?
C79 C82 1.500(12) . ?
C79 C82A 1.503(13) . ?
C79 C81A 1.498(13) . ?
C79 C80A 1.500(13) . ?
C80 H80A 0.9600 . ?
C80 H80B 0.9600 . ?
C80 H80C 0.9600 . ?
C81 H81A 0.9600 . ?
C81 H81B 0.9600 . ?
C81 H81C 0.9601 . ?
C82 H82A 0.9600 . ?
C82 H82B 0.9600 . ?
C82 H82C 0.9600 . ?
C83 H83 0.9300 . ?
C83 C84 1.39(2) . ?
C84 C85 1.52(2) . ?
C85 C86 1.55(3) . ?
C85 C87 1.55(3) . ?
C85 C88 1.56(2) . ?
C86 H86A 0.9600 . ?
C86 H86B 0.9600 . ?
C86 H86C 0.9600 . ?
C87 H87A 0.9600 . ?
C87 H87B 0.9600 . ?
C87 H87C 0.9600 . ?
C88 H88A 0.9600 . ?
C88 H88B 0.9600 . ?
C88 H88C 0.9600 . ?
C89 H89A 0.9700 . ?
C89 H89B 0.9700 . ?
C89 C90 1.42(3) . ?
C89 O13 1.40(2) . ?
C90 H90A 0.9600 . ?
C90 H90B 0.9600 . ?
C90 H90C 0.9600 . ?
C91 H91A 0.9607 . ?
C91 H91B 0.9593 . ?
C91 H91C 0.9608 . ?
C91 O14 1.499(12) . ?
O13 H13 0.858(13) . ?
O14 H14D 0.8493 . ?
O14 H14 0.8789 . ?
O14 C91A 1.495(12) . ?
C21A H21D 0.9600 . ?
C21A H21E 0.9600 . ?
C21A H21F 0.9600 . ?
C20A H20D 0.9598 . ?
C20A H20E 0.9603 . ?
C20A H20F 0.9601 . ?
C22A H22D 0.9600 . ?
C22A H22E 0.9600 . ?
C22A H22F 0.9600 . ?
C58A H58D 0.9600 . ?
C58A H58E 0.9600 . ?
C58A H58F 0.9600 . ?
C59A H59D 0.9593 . ?
C59A H59E 0.9595 . ?
C59A H59F 0.9606 . ?
C60A H60D 0.9600 . ?
C60A H60E 0.9600 . ?
C60A H60F 0.9600 . ?
C82A H82D 0.9600 . ?
C82A H82E 0.9600 . ?
C82A H82F 0.9600 . ?
C81A H81D 0.9600 . ?
C81A H81E 0.9600 . ?
C81A H81F 0.9600 . ?
C80A H80D 0.9595 . ?
C80A H80E 0.9599 . ?
C80A H80F 0.9595 . ?
C91A H91D 0.9600 . ?
C91A H91E 0.9600 . ?
C91A H91F 0.9600 . ?

loop_
_geom_torsion_atom_site_label_1
_geom_torsion_atom_site_label_2
_geom_torsion_atom_site_label_3
_geom_torsion_atom_site_label_4
_geom_torsion
_geom_torsion_site_symmetry_1
_geom_torsion_site_symmetry_2
_geom_torsion_site_symmetry_3
_geom_torsion_site_symmetry_4
_geom_torsion_publ_flag
C2 C3 C4 C5 0(3) . . . . ?
C2 C3 O1 Dy1 22.1(16) . . . . ?
C2 C3 O1 C1 -166.6(14) . . . . ?
C2 C7 C8 N1 -4(3) . . . . ?
C2 C7 C8 O3 179.3(14) . . . . ?
C3 C2 C7 C6 6(2) . . . . ?
C3 C2 C7 C8 -179.0(13) . . . . ?
C3 C2 O2 Dy1 -30.4(17) . . . . ?
C3 C2 O2 Dy2 136.7(11) . . . . ?
C3 C4 C5 C6 3(3) . . . . ?
C4 C3 O1 Dy1 -154.6(14) . . . . ?
C4 C3 O1 C1 17(2) . . . . ?
C4 C5 C6 C7 -2(3) . . . . ?
C5 C6 C7 C2 -3(3) . . . . ?
C5 C6 C7 C8 -177.9(16) . . . . ?
C6 C7 C8 N1 171.5(17) . . . . ?
C6 C7 C8 O3 -5(2) . . . . ?
C7 C2 C3 C4 -4(2) . . . . ?
C7 C2 C3 O1 178.8(13) . . . . ?
C7 C2 O2 Dy1 152.9(12) . . . . ?
C7 C2 O2 Dy2 -40(2) . . . . ?
C7 C8 N1 Dy2 41(2) . . . . ?
C7 C8 N1 C10 -172.9(16) . . . . ?
C7 C8 O3 C11 175.1(13) . . . . ?
C9 C10 C11 C12 7(3) . . . . ?
C9 C10 C11 O3 -173.8(15) . . . . ?
C9 C10 N1 Dy2 -46(2) . . . . ?
C9 C10 N1 C8 171.9(18) . . . . ?
C9 C18 C19 C20 -54(3) . . . . ?
C9 C18 C19 C21 64(3) . . . . ?
C9 C18 C19 C22 180(3) . . . . ?
C9 C18 C19 C21A -5(4) . . . . ?
C9 C18 C19 C20A -120(3) . . . . ?
C9 C18 C19 C22A 121(3) . . . . ?
C10 C9 C18 C17 -3(3) . . . . ?
C10 C9 C18 C19 176.1(17) . . . . ?
C10 C11 C12 C13 177.1(17) . . . . ?
C10 C11 C12 C17 -9(3) . . . . ?
C10 C11 O3 C8 -0.6(17) . . . . ?
C11 C10 N1 Dy2 138.3(11) . . . . ?
C11 C10 N1 C8 -4.1(17) . . . . ?
C11 C12 C13 C14 -57(2) . . . . ?
C11 C12 C13 C15 65(2) . . . . ?
C11 C12 C13 C16 -176(2) . . . . ?
C11 C12 C17 C18 5(3) . . . . ?
C12 C11 O3 C8 179.0(18) . . . . ?
C12 C17 C18 C9 0(3) . . . . ?
C12 C17 C18 C19 -179(2) . . . . ?
C13 C12 C17 C18 179(2) . . . . ?
C17 C12 C13 C14 130(2) . . . . ?
C17 C12 C13 C15 -108(2) . . . . ?
C17 C12 C13 C16 11(3) . . . . ?
C17 C18 C19 C20 126(3) . . . . ?
C17 C18 C19 C21 -117(3) . . . . ?
C17 C18 C19 C22 -1(4) . . . . ?
C17 C18 C19 C21A 175(3) . . . . ?
C17 C18 C19 C20A 59(3) . . . . ?
C17 C18 C19 C22A -60(4) . . . . ?
C18 C9 C10 C11 0(3) . . . . ?
C18 C9 C10 N1 -175.7(17) . . . . ?
C24 C25 C26 C27 1(3) . . . . ?
C24 C25 O4 Dy2 15.7(17) . . . . ?
C24 C25 O4 C23 -156.5(17) . . . . ?
C24 C29 C30 N2 -12(3) . . . . ?
C24 C29 C30 O6 174.0(14) . . . . ?
C25 C24 C29 C28 1(2) . . . . ?
C25 C24 C29 C30 -177.6(15) . . . . ?
C25 C24 O5 Dy1 161.9(11) . . . . ?
C25 C24 O5 Dy2 -11.5(19) . . . . ?
C25 C26 C27 C28 0(3) . . . . ?
C26 C25 O4 Dy2 -166.1(15) . . . . ?
C26 C25 O4 C23 22(3) . . . . ?
C26 C27 C28 C29 0(3) . . . . ?
C27 C28 C29 C24 0(3) . . . . ?
C27 C28 C29 C30 178.5(19) . . . . ?
C28 C29 C30 N2 169.6(18) . . . . ?
C28 C29 C30 O6 -5(2) . . . . ?
C29 C24 C25 C26 -2(3) . . . . ?
C29 C24 C25 O4 176.5(13) . . . . ?
C29 C24 O5 Dy1 -18(2) . . . . ?
C29 C24 O5 Dy2 168.8(12) . . . . ?
C29 C30 N2 Dy1 31(2) . . . . ?
C29 C30 N2 C32 -173.5(18) . . . . ?
C29 C30 O6 C31 176.0(14) . . . . ?
C31 C32 C33 C34 -1(3) . . . . ?
C31 C32 N2 Dy1 153.1(11) . . . . ?
C31 C32 N2 C30 -2.2(18) . . . . ?
C31 C40 C41 C42 176(2) . . . . ?
C31 C40 C41 C43 56(3) . . . . ?
C31 C40 C41 C44 -59(2) . . . . ?
C32 C31 C40 C39 -4(3) . . . . ?
C32 C31 C40 C41 -179.2(18) . . . . ?
C32 C31 O6 C30 -1.8(17) . . . . ?
C32 C33 C34 C35 -179.5(18) . . . . ?
C32 C33 C34 C39 0(3) . . . . ?
C33 C32 N2 Dy1 -29(2) . . . . ?
C33 C32 N2 C30 176.0(18) . . . . ?
C33 C34 C35 C36 -12(3) . . . . ?
C33 C34 C35 C37 103(2) . . . . ?
C33 C34 C35 C38 -140(2) . . . . ?
C33 C34 C39 C40 -1(3) . . . . ?
C34 C39 C40 C31 3(3) . . . . ?
C34 C39 C40 C41 178.2(18) . . . . ?
C35 C34 C39 C40 178.7(19) . . . . ?
C39 C34 C35 C36 168(2) . . . . ?
C39 C34 C35 C37 -76(2) . . . . ?
C39 C34 C35 C38 40(3) . . . . ?
C39 C40 C41 C42 2(3) . . . . ?
C39 C40 C41 C43 -119(2) . . . . ?
C39 C40 C41 C44 126(2) . . . . ?
C40 C31 C32 C33 4(3) . . . . ?
C40 C31 C32 N2 -178.1(17) . . . . ?
C40 C31 O6 C30 178.7(17) . . . . ?
C46 C47 C48 C49 4(3) . . . . ?
C46 C47 O7 C45 166(2) . . . . ?
C46 C51 C52 N3 -22(3) . . . . ?
C47 C46 C51 C50 -3(2) . . . . ?
C47 C46 C51 C52 -176.4(16) . . . . ?
C47 C46 O8 Dy1 -131.7(14) . . . . ?
C47 C48 C49 C50 -4(4) . . . . ?
C48 C47 O7 C45 -13(3) . . . . ?
C48 C49 C50 C51 0(4) . . . . ?
C49 C50 C51 C46 3(3) . . . . ?
C49 C50 C51 C52 176.6(19) . . . . ?
C50 C51 C52 N3 164.8(16) . . . . ?
C51 C46 C47 C48 0(3) . . . . ?
C51 C46 C47 O7 -179.2(16) . . . . ?
C51 C46 O8 Dy1 46(2) . . . . ?
C51 C52 N3 Dy1 -8(2) . . . . ?
C51 C52 N3 C54 175.3(15) . . . . ?
C53 C54 C55 C56 5(3) . . . . ?
C53 C54 N3 Dy1 -12.9(17) . . . . ?
C53 C54 N3 C52 164.0(15) . . . . ?
C53 C62 C63 C64 176.2(18) . . . . ?
C53 C62 C63 C65 -63(2) . . . . ?
C53 C62 C63 C66 60(2) . . . . ?
C54 C53 C62 C61 2(2) . . . . ?
C54 C53 C62 C63 -179.0(15) . . . . ?
C54 C53 O9 Dy1 19(2) . . . . ?
C54 C55 C56 C57 -177.0(18) . . . . ?
C54 C55 C56 C61 -3(3) . . . . ?
C55 C54 N3 Dy1 168.4(13) . . . . ?
C55 C54 N3 C52 -15(2) . . . . ?
C55 C56 C57 C58 -15(3) . . . . ?
C55 C56 C57 C59 99(3) . . . . ?
C55 C56 C57 C60 -146(3) . . . . ?
C55 C56 C57 C58A 18(5) . . . . ?
C55 C56 C57 C59A 148(4) . . . . ?
C55 C56 C57 C60A -86(4) . . . . ?
C55 C56 C61 C62 1(3) . . . . ?
C56 C61 C62 C53 -1(3) . . . . ?
C56 C61 C62 C63 -180(2) . . . . ?
C57 C56 C61 C62 175(2) . . . . ?
C61 C56 C57 C58 171(3) . . . . ?
C61 C56 C57 C59 -75(3) . . . . ?
C61 C56 C57 C60 41(3) . . . . ?
C61 C56 C57 C58A -156(4) . . . . ?
C61 C56 C57 C59A -25(4) . . . . ?
C61 C56 C57 C60A 100(4) . . . . ?
C61 C62 C63 C64 -5(3) . . . . ?
C61 C62 C63 C65 116(2) . . . . ?
C61 C62 C63 C66 -122(2) . . . . ?
C62 C53 C54 C55 -4(2) . . . . ?
C62 C53 C54 N3 177.0(14) . . . . ?
C62 C53 O9 Dy1 -159.7(13) . . . . ?
C68 C69 C70 C71 3(4) . . . . ?
C68 C69 O10 C67 165(2) . . . . ?
C68 C73 C74 N4 -21(3) . . . . ?
C69 C68 C73 C72 -1(3) . . . . ?
C69 C68 C73 C74 -176.2(18) . . . . ?
C69 C68 O11 Dy2 -136.6(14) . . . . ?
C69 C70 C71 C72 -3(4) . . . . ?
C70 C69 O10 C67 -12(4) . . . . ?
C70 C71 C72 C73 1(4) . . . . ?
C71 C72 C73 C68 1(3) . . . . ?
C71 C72 C73 C74 176(2) . . . . ?
C72 C73 C74 N4 163.6(19) . . . . ?
C73 C68 C69 C70 -1(3) . . . . ?
C73 C68 C69 O10 -179.0(18) . . . . ?
C73 C68 O11 Dy2 41(2) . . . . ?
C73 C74 N4 Dy2 -7(3) . . . . ?
C73 C74 N4 C76 177.7(17) . . . . ?
C75 C76 C77 C78 -4(3) . . . . ?
C75 C76 N4 Dy2 -9.2(17) . . . . ?
C75 C76 N4 C74 167.1(16) . . . . ?
C75 C84 C85 C86 58(2) . . . . ?
C75 C84 C85 C87 -62(2) . . . . ?
C75 C84 C85 C88 177.2(17) . . . . ?
C76 C75 C84 C83 -2(2) . . . . ?
C76 C75 C84 C85 177.9(16) . . . . ?
C76 C75 O12 Dy2 21(2) . . . . ?
C76 C77 C78 C79 -176.2(15) . . . . ?
C76 C77 C78 C83 0(3) . . . . ?
C77 C76 N4 Dy2 162.2(12) . . . . ?
C77 C76 N4 C74 -22(2) . . . . ?
C77 C78 C79 C80 -29(3) . . . . ?
C77 C78 C79 C81 87(2) . . . . ?
C77 C78 C79 C82 -155(2) . . . . ?
C77 C78 C79 C82A -66(4) . . . . ?
C77 C78 C79 C81A 155(4) . . . . ?
C77 C78 C79 C80A 36(4) . . . . ?
C77 C78 C83 C84 3(3) . . . . ?
C78 C83 C84 C75 -2(3) . . . . ?
C78 C83 C84 C85 178.0(17) . . . . ?
C79 C78 C83 C84 179.2(17) . . . . ?
C83 C78 C79 C80 155(2) . . . . ?
C83 C78 C79 C81 -89(3) . . . . ?
C83 C78 C79 C82 29(3) . . . . ?
C83 C78 C79 C82A 118(4) . . . . ?
C83 C78 C79 C81A -21(4) . . . . ?
C83 C78 C79 C80A -140(4) . . . . ?
C83 C84 C85 C86 -122.1(18) . . . . ?
C83 C84 C85 C87 117.8(18) . . . . ?
C83 C84 C85 C88 -3(3) . . . . ?
C84 C75 C76 C77 5(2) . . . . ?
C84 C75 C76 N4 176.5(14) . . . . ?
C84 C75 O12 Dy2 -161.2(12) . . . . ?
C90 C89 O13 Dy1 126(2) . . . . ?
N1 C8 O3 C11 -2.2(19) . . . . ?
N1 C10 C11 C12 -176.8(17) . . . . ?
N1 C10 C11 O3 2.9(18) . . . . ?
N2 C30 O6 C31 0.4(17) . . . . ?
N2 C32 C33 C34 -179.5(16) . . . . ?
N3 C54 C55 C56 -176.6(17) . . . . ?
N4 C76 C77 C78 -174.7(15) . . . . ?
O1 C3 C4 C5 176.6(16) . . . . ?
O2 C2 C3 C4 178.6(15) . . . . ?
O2 C2 C3 O1 1.7(19) . . . . ?
O2 C2 C7 C6 -177.6(15) . . . . ?
O2 C2 C7 C8 -2(2) . . . . ?
O3 C8 N1 Dy2 -142.0(11) . . . . ?
O3 C8 N1 C10 4.0(18) . . . . ?
O3 C11 C12 C13 -3(3) . . . . ?
O3 C11 C12 C17 171.8(17) . . . . ?
O4 C25 C26 C27 -176.8(17) . . . . ?
O5 C24 C25 C26 178.6(18) . . . . ?
O5 C24 C25 O4 -3(2) . . . . ?
O5 C24 C29 C28 -179.1(16) . . . . ?
O5 C24 C29 C30 2(2) . . . . ?
O6 C30 N2 Dy1 -154.9(9) . . . . ?
O6 C30 N2 C32 1.0(17) . . . . ?
O6 C31 C32 C33 -175.9(15) . . . . ?
O6 C31 C32 N2 2.5(18) . . . . ?
O6 C31 C40 C39 175.4(16) . . . . ?
O6 C31 C40 C41 0(3) . . . . ?
O7 C47 C48 C49 -177(2) . . . . ?
O8 C46 C47 C48 177.8(18) . . . . ?
O8 C46 C47 O7 -2(2) . . . . ?
O8 C46 C51 C50 179.1(17) . . . . ?
O8 C46 C51 C52 6(3) . . . . ?
O9 C53 C54 C55 177.1(15) . . . . ?
O9 C53 C54 N3 -2(2) . . . . ?
O9 C53 C62 C61 -179.0(17) . . . . ?
O9 C53 C62 C63 0(3) . . . . ?
O10 C69 C70 C71 -179(2) . . . . ?
O11 C68 C69 C70 176.7(19) . . . . ?
O11 C68 C69 O10 -1(3) . . . . ?
O11 C68 C73 C72 -178.5(18) . . . . ?
O11 C68 C73 C74 6(3) . . . . ?
O12 C75 C76 C77 -177.2(15) . . . . ?
O12 C75 C76 N4 -6(2) . . . . ?
O12 C75 C84 C83 -179.8(15) . . . . ?
O12 C75 C84 C85 0(3) . . . . ?

loop_
_platon_squeeze_void_nr
_platon_squeeze_void_average_x
_platon_squeeze_void_average_y
_platon_squeeze_void_average_z
_platon_squeeze_void_volume
_platon_squeeze_void_count_electrons
_platon_squeeze_void_content
1 0.000 0.000 0.000 7 0 ' '
2 0.000 0.000 0.131 516 111 ' '
3 -0.015 0.329 0.103 11 0 ' '
4 0.000 0.000 0.331 14 1 ' '
5 0.000 0.000 0.576 242 30 ' '
6 0.011 0.349 0.436 11 0 ' '
7 0.004 0.322 0.770 11 0 ' '
8 0.043 0.432 0.758 10 1 ' '
9 0.054 0.295 0.088 8 0 ' '
10 0.334 0.667 0.797 515 111 ' '
11 0.242 0.947 0.088 8 0 ' '
12 0.333 0.667 0.242 238 29 ' '
13 0.318 0.996 0.770 11 0 ' '
14 0.333 0.667 0.997 13 1 ' '
15 0.345 0.016 0.103 11 0 ' '
16 0.337 0.989 0.436 11 0 ' '
17 0.333 0.667 0.659 5 0 ' '
18 0.376 0.099 0.424 8 1 ' '
19 0.387 0.962 0.754 7 0 ' '
20 0.668 0.334 0.464 530 111 ' '
21 0.575 0.613 0.754 7 0 ' '
22 0.667 0.333 0.909 230 29 ' '
23 0.651 0.663 0.436 11 0 ' '
24 0.667 0.333 0.664 13 1 ' '
25 0.671 0.655 0.103 11 0 ' '
26 0.667 0.333 0.326 5 0 ' '
27 0.678 0.682 0.770 11 0 ' '
28 0.705 0.759 0.088 8 0 ' '
29 0.720 0.628 0.421 7 0 ' '
30 0.908 0.280 0.421 7 0 ' '
